data_7104923
loop_
_publ_author_name
'Koide, Taro'
'Youfu, Katsuyuki'
'Saito, Shohei'
'Osuka, Atsuhiro'

_publ_section_title
;
 Multiple conformational changes of beta-tetraphenyl
 meso-hexakis(pentafluorophenyl) substituted [26] and
 [28]hexaphyrins(1.1.1.1.1.1).
;
_journal_issue 40
_journal_name_full 'Chemical communications (Cambridge, England)'
_journal_page_first 6047
_journal_page_last 6049
_journal_paper_doi 10.1039/b910167e
_journal_year 2009
_chemical_formula_moiety 'C90 H30 F30 N6, 2/3(C H Cl3)'
_chemical_formula_sum 'C90.66667 H30.66667 Cl2 F30 N6'
_chemical_formula_weight 1844.78
_chemical_name_systematic
;
?
;
_space_group_IT_number 2
_symmetry_cell_setting triclinic
_symmetry_Int_Tables_number 2
_symmetry_space_group_name_Hall '-P 1'
_symmetry_space_group_name_H-M 'P -1'
_atom_sites_solution_hydrogens geom
_atom_sites_solution_primary direct
_atom_sites_solution_secondary difmap
_audit_creation_method SHELXL-97
_cell_angle_alpha 98.298(11)
_cell_angle_beta 105.095(10)
_cell_angle_gamma 94.010(11)
_cell_formula_units_Z 3
_cell_length_a 18.209(3)
_cell_length_b 18.259(3)
_cell_length_c 19.016(3)
_cell_measurement_reflns_used 13275
_cell_measurement_temperature 123(2)
_cell_measurement_theta_max 68.16
_cell_measurement_theta_min 3.75
_cell_volume 6002.0(17)
_computing_cell_refinement PROCESS-AUTO
_computing_data_collection PROCESS-AUTO
_computing_data_reduction CrystalStructure
_computing_publication_material 'CrystalStructure 3.8'
_computing_structure_refinement 'SHELXL-97 (Sheldrick, 1997)'
_computing_structure_solution 'SHELXS-97 (Sheldrick, 1990)'
_diffrn_ambient_temperature 123(2)
_diffrn_detector_area_resol_mean 10.00
_diffrn_measured_fraction_theta_full 0.944
_diffrn_measured_fraction_theta_max 0.944
_diffrn_measurement_device_type 'Rigaku RAXIS-RAPID'
_diffrn_measurement_method \w
_diffrn_radiation_monochromator graphite
_diffrn_radiation_source 'fine-focus sealed tube'
_diffrn_radiation_type CuK\a
_diffrn_radiation_wavelength 1.54187
_diffrn_reflns_av_R_equivalents 0.0757
_diffrn_reflns_av_sigmaI/netI 0.1582
_diffrn_reflns_limit_h_max 20
_diffrn_reflns_limit_h_min -21
_diffrn_reflns_limit_k_max 20
_diffrn_reflns_limit_k_min -21
_diffrn_reflns_limit_l_max 22
_diffrn_reflns_limit_l_min -22
_diffrn_reflns_number 50467
_diffrn_reflns_theta_full 64.00
_diffrn_reflns_theta_max 64.00
_diffrn_reflns_theta_min 3.00
_exptl_absorpt_coefficient_mu 1.831
_exptl_absorpt_correction_type none
_exptl_crystal_colour green
_exptl_crystal_density_diffrn 1.531
_exptl_crystal_density_method 'not measured'
_exptl_crystal_description prism
_exptl_crystal_F_000 2762
_exptl_crystal_size_max 0.2
_exptl_crystal_size_mid 0.15
_exptl_crystal_size_min 0.15
_platon_squeeze_details
;
;
_refine_diff_density_max 0.563
_refine_diff_density_min -0.445
_refine_diff_density_rms 0.071
_refine_ls_extinction_method none
_refine_ls_goodness_of_fit_ref 0.800
_refine_ls_hydrogen_treatment constr
_refine_ls_matrix_type full
_refine_ls_number_parameters 1738
_refine_ls_number_reflns 18798
_refine_ls_number_restraints 0
_refine_ls_restrained_S_all 0.800
_refine_ls_R_factor_all 0.1963
_refine_ls_R_factor_gt 0.0807
_refine_ls_shift/su_max 0.000
_refine_ls_shift/su_mean 0.000
_refine_ls_structure_factor_coef Fsqd
_refine_ls_weighting_details 'calc w=1/[\s^2^(Fo^2^)+(0.1080P)^2^+0.0000P] where P=(Fo^2^+2Fc^2^)/3'
_refine_ls_weighting_scheme calc
_refine_ls_wR_factor_gt 0.1958
_refine_ls_wR_factor_ref 0.2453
_reflns_number_gt 5336
_reflns_number_total 18798
_reflns_threshold_expression >2sigma(I)
_cod_data_source_file b910167e.txt
_cod_data_source_block 3A_SQ
_cod_database_code 7104923
_cod_depositor_comments
;

2018-09-25
Z value and formula fixed to values more according to usual
chemical conventions.                 miguel
;
_cod_original_formula_sum 'C272 H92 Cl6 F90 N18'
_cod_original_formula_weight 5534.34
_cod_original_formula_moiety '3(C90 H30 F30 N6), 2(C H Cl3)'
_cod_original_formula_units_Z 1

loop_
_symmetry_equiv_pos_as_xyz
'x, y, z'
'-x, -y, -z'

loop_
_atom_site_label
_atom_site_type_symbol
_atom_site_fract_x
_atom_site_fract_y
_atom_site_fract_z
_atom_site_U_iso_or_equiv
_atom_site_adp_type
_atom_site_occupancy
_atom_site_symmetry_multiplicity
_atom_site_calc_flag
_atom_site_refinement_flags
_atom_site_disorder_assembly
_atom_site_disorder_group
F1 F 0.78314(18) 0.12101(18) 0.41811(18) 0.0569(10) Uani 1 1 d . . .
F2 F 0.7317(2) 0.1127(2) 0.53754(19) 0.0761(12) Uani 1 1 d . . .
F3 F 0.7325(2) 0.2386(2) 0.63386(19) 0.0805(13) Uani 1 1 d . . .
F4 F 0.7914(2) 0.3727(2) 0.6119(2) 0.0965(15) Uani 1 1 d . . .
F5 F 0.8481(2) 0.3788(2) 0.49534(19) 0.0746(12) Uani 1 1 d . . .
F6 F 1.1158(2) 0.44712(18) 0.48255(17) 0.0632(11) Uani 1 1 d . . .
F7 F 1.2440(2) 0.5146(2) 0.58363(19) 0.0786(12) Uani 1 1 d . . .
F8 F 1.3789(2) 0.4555(2) 0.59381(19) 0.0726(12) Uani 1 1 d . . .
F9 F 1.3828(2) 0.3269(2) 0.50372(18) 0.0709(11) Uani 1 1 d . . .
F10 F 1.25522(17) 0.25889(19) 0.40310(17) 0.0539(10) Uani 1 1 d . . .
F11 F 1.33417(16) 0.3519(2) 0.32077(16) 0.0544(10) Uani 1 1 d . . .
F12 F 1.44586(18) 0.4367(2) 0.42767(17) 0.0688(12) Uani 1 1 d . . .
F13 F 1.46094(19) 0.5868(2) 0.43362(18) 0.0641(11) Uani 1 1 d . . .
F14 F 1.3614(2) 0.6501(2) 0.33346(18) 0.0688(12) Uani 1 1 d . . .
F15 F 1.24741(19) 0.56509(19) 0.22669(18) 0.0574(10) Uani 1 1 d . . .
F16 F 1.1506(2) 0.2863(2) -0.16174(18) 0.0733(12) Uani 1 1 d . . .
F17 F 1.2086(2) 0.2948(2) -0.2784(2) 0.0861(13) Uani 1 1 d . . .
F18 F 1.2666(2) 0.4279(2) -0.2995(2) 0.0823(13) Uani 1 1 d . . .
F19 F 1.2693(2) 0.5532(2) -0.20437(18) 0.0743(12) Uani 1 1 d . . .
F20 F 1.21773(18) 0.54603(19) -0.08439(17) 0.0564(10) Uani 1 1 d . . .
F21 F 0.88461(19) 0.21940(19) -0.14993(17) 0.0635(11) Uani 1 1 d . . .
F22 F 0.7556(2) 0.1523(2) -0.25019(18) 0.0721(12) Uani 1 1 d . . .
F23 F 0.6220(2) 0.2112(2) -0.26001(19) 0.0745(12) Uani 1 1 d . . .
F24 F 0.61681(19) 0.3391(2) -0.17030(18) 0.0674(11) Uani 1 1 d . . .
F25 F 0.74482(16) 0.4075(2) -0.07044(17) 0.0545(10) Uani 1 1 d . . .
F26 F 0.75102(18) 0.10335(18) 0.10584(17) 0.0546(10) Uani 1 1 d . . .
F27 F 0.63847(19) 0.0170(2) -0.00064(18) 0.0658(11) Uani 1 1 d . . .
F28 F 0.53924(19) 0.0806(2) -0.10034(17) 0.0671(11) Uani 1 1 d . . .
F29 F 0.55489(19) 0.2300(2) -0.09355(19) 0.0666(11) Uani 1 1 d . . .
F30 F 0.66564(18) 0.3165(2) 0.01204(17) 0.0549(10) Uani 1 1 d . . .
N1 N 0.8298(3) 0.2633(2) 0.2580(3) 0.0409(13) Uani 1 1 d . . .
H1 H 0.8782 0.2715 0.2587 0.049 Uiso 1 1 calc R . .
N2 N 0.9726(3) 0.2752(3) 0.3576(3) 0.0442(14) Uani 1 1 d . . .
N3 N 1.1735(3) 0.3752(3) 0.3029(3) 0.0411(14) Uani 1 1 d . . .
N4 N 1.1697(3) 0.4021(3) 0.0734(3) 0.0442(14) Uani 1 1 d . . .
H2 H 1.1212 0.3934 0.0721 0.053 Uiso 1 1 calc R . .
N5 N 1.0254(3) 0.3905(2) -0.0268(2) 0.0415(14) Uani 1 1 d . . .
N6 N 0.8266(2) 0.2916(3) 0.0303(2) 0.0385(13) Uani 1 1 d . . .
C1 C 0.7701(4) 0.2553(3) 0.1976(4) 0.050(2) Uani 1 1 d . . .
C2 C 0.6991(4) 0.2449(3) 0.2176(3) 0.0432(17) Uani 1 1 d . . .
C3 C 0.7201(3) 0.2495(3) 0.2940(3) 0.0326(15) Uani 1 1 d . . .
C4 C 0.8032(3) 0.2564(3) 0.3190(4) 0.0383(17) Uani 1 1 d . . .
C5 C 0.8495(3) 0.2546(3) 0.3899(4) 0.0436(18) Uani 1 1 d . . .
C6 C 0.9295(4) 0.2608(3) 0.4044(3) 0.0406(17) Uani 1 1 d . . .
C7 C 0.9810(4) 0.2554(3) 0.4771(3) 0.0525(19) Uani 1 1 d . . .
H3 H 0.9662 0.2423 0.5184 0.063 Uiso 1 1 calc R . .
C8 C 1.0538(4) 0.2729(3) 0.4736(3) 0.0458(18) Uani 1 1 d . . .
H4 H 1.0995 0.2754 0.5123 0.055 Uiso 1 1 calc R . .
C9 C 1.0480(4) 0.2869(3) 0.4002(4) 0.0462(18) Uani 1 1 d . . .
C10 C 1.1107(3) 0.3159(3) 0.3787(3) 0.0385(16) Uani 1 1 d . . .
C11 C 1.1143(4) 0.3280(3) 0.3078(3) 0.0378(16) Uani 1 1 d . . .
C12 C 1.0676(3) 0.2942(3) 0.2335(3) 0.0453(18) Uani 1 1 d . . .
H5 H 1.0220 0.2610 0.2220 0.054 Uiso 1 1 calc R . .
C13 C 1.1013(3) 0.3188(4) 0.1840(4) 0.0523(19) Uani 1 1 d . . .
H6 H 1.0858 0.3051 0.1318 0.063 Uiso 1 1 calc R . .
C14 C 1.1678(4) 0.3718(3) 0.2299(3) 0.0410(17) Uani 1 1 d . . .
C15 C 1.2238(3) 0.4084(3) 0.2079(4) 0.0410(18) Uani 1 1 d . . .
C16 C 1.2306(4) 0.4119(3) 0.1342(3) 0.0373(16) Uani 1 1 d . . .
C17 C 1.3008(4) 0.4208(3) 0.1134(4) 0.0458(18) Uani 1 1 d . . .
C18 C 1.2808(3) 0.4170(3) 0.0373(4) 0.0453(18) Uani 1 1 d . . .
C19 C 1.1988(4) 0.4086(3) 0.0140(4) 0.0489(19) Uani 1 1 d . . .
C20 C 1.1493(4) 0.4101(3) -0.0539(3) 0.0407(17) Uani 1 1 d . . .
C21 C 1.0688(4) 0.4052(3) -0.0747(4) 0.0418(17) Uani 1 1 d . . .
C22 C 1.0169(3) 0.4095(3) -0.1448(3) 0.0431(17) Uani 1 1 d . . .
H7 H 1.0311 0.4221 -0.1866 0.052 Uiso 1 1 calc R . .
C23 C 0.9447(3) 0.3928(3) -0.1414(3) 0.0389(16) Uani 1 1 d . . .
H8 H 0.8992 0.3902 -0.1804 0.047 Uiso 1 1 calc R . .
C24 C 0.9497(4) 0.3795(3) -0.0670(4) 0.0451(18) Uani 1 1 d . . .
C25 C 0.8873(4) 0.3479(3) -0.0468(4) 0.0381(17) Uani 1 1 d . . .
C26 C 0.8854(3) 0.3395(4) 0.0263(4) 0.0471(19) Uani 1 1 d . . .
C27 C 0.9341(3) 0.3740(3) 0.1003(3) 0.0429(17) Uani 1 1 d . . .
H9 H 0.9796 0.4074 0.1123 0.052 Uiso 1 1 calc R . .
C28 C 0.8992(3) 0.3471(3) 0.1463(3) 0.0442(17) Uani 1 1 d . . .
H10 H 0.9156 0.3600 0.1986 0.053 Uiso 1 1 calc R . .
C29 C 0.8323(3) 0.2950(3) 0.1050(4) 0.0398(17) Uani 1 1 d . . .
C30 C 0.7740(3) 0.2571(3) 0.1245(3) 0.0373(16) Uani 1 1 d . . .
C31 C 0.8175(3) 0.2508(4) 0.4539(4) 0.052(2) Uani 1 1 d . . .
C32 C 0.7869(3) 0.1840(4) 0.4670(3) 0.0461(18) Uani 1 1 d . . .
C33 C 0.7599(4) 0.1792(5) 0.5270(3) 0.054(2) Uani 1 1 d . . .
C34 C 0.7601(4) 0.2426(5) 0.5753(4) 0.063(2) Uani 1 1 d . . .
C35 C 0.7915(4) 0.3113(5) 0.5658(4) 0.064(2) Uani 1 1 d . . .
C36 C 0.8175(4) 0.3130(4) 0.5044(4) 0.0487(19) Uani 1 1 d . . .
C37 C 1.1807(4) 0.3509(4) 0.4369(3) 0.0411(17) Uani 1 1 d . . .
C38 C 1.1821(4) 0.4154(4) 0.4868(4) 0.0435(18) Uani 1 1 d . . .
C39 C 1.2460(4) 0.4505(4) 0.5379(4) 0.0498(19) Uani 1 1 d . . .
C40 C 1.3137(4) 0.4231(4) 0.5445(4) 0.057(2) Uani 1 1 d . . .
C41 C 1.3162(4) 0.3554(5) 0.4981(4) 0.057(2) Uani 1 1 d . . .
C42 C 1.2509(4) 0.3224(4) 0.4460(3) 0.0492(19) Uani 1 1 d . . .
C43 C 1.2864(3) 0.4574(4) 0.2687(3) 0.0432(19) Uani 1 1 d . . .
C44 C 1.3363(4) 0.4266(3) 0.3212(4) 0.044(2) Uani 1 1 d . . .
C45 C 1.3955(3) 0.4671(4) 0.3771(3) 0.0410(17) Uani 1 1 d . . .
C46 C 1.4055(4) 0.5432(5) 0.3814(4) 0.055(2) Uani 1 1 d . . .
C47 C 1.3548(4) 0.5758(4) 0.3316(4) 0.053(2) Uani 1 1 d . . .
C48 C 1.2964(4) 0.5334(4) 0.2759(4) 0.048(2) Uani 1 1 d . . .
C49 C 1.1823(3) 0.4182(4) -0.1188(3) 0.0393(17) Uani 1 1 d . . .
C50 C 1.1808(3) 0.3524(4) -0.1688(4) 0.051(2) Uani 1 1 d . . .
C51 C 1.2089(4) 0.3570(4) -0.2279(4) 0.056(2) Uani 1 1 d . . .
C52 C 1.2388(4) 0.4222(5) -0.2417(4) 0.054(2) Uani 1 1 d . . .
C53 C 1.2395(4) 0.4867(4) -0.1944(4) 0.054(2) Uani 1 1 d . . .
C54 C 1.2129(4) 0.4848(4) -0.1338(4) 0.053(2) Uani 1 1 d . . .
C55 C 0.8171(4) 0.3144(4) -0.1072(3) 0.0422(17) Uani 1 1 d . . .
C56 C 0.8179(4) 0.2492(4) -0.1542(4) 0.0507(19) Uani 1 1 d . . .
C57 C 0.7528(4) 0.2148(4) -0.2055(4) 0.055(2) Uani 1 1 d . . .
C58 C 0.6855(4) 0.2443(4) -0.2110(4) 0.053(2) Uani 1 1 d . . .
C59 C 0.6830(4) 0.3080(4) -0.1648(4) 0.053(2) Uani 1 1 d . . .
C60 C 0.7481(4) 0.3427(4) -0.1139(4) 0.0478(19) Uani 1 1 d . . .
C61 C 0.7106(3) 0.2145(4) 0.0622(3) 0.0373(17) Uani 1 1 d . . .
C62 C 0.7035(3) 0.1385(5) 0.0577(3) 0.046(2) Uani 1 1 d . . .
C63 C 0.6467(4) 0.0920(4) 0.0044(4) 0.053(2) Uani 1 1 d . . .
C64 C 0.5958(4) 0.1216(5) -0.0474(4) 0.052(2) Uani 1 1 d . . .
C65 C 0.6016(4) 0.1958(5) -0.0442(4) 0.048(2) Uani 1 1 d . . .
C66 C 0.6598(3) 0.2439(4) 0.0087(3) 0.0405(18) Uani 1 1 d . . .
C67 C 0.6189(4) 0.2432(4) 0.1696(3) 0.0409(17) Uani 1 1 d . . .
C68 C 0.5692(4) 0.1777(4) 0.1546(3) 0.057(2) Uani 1 1 d . . .
H11 H 0.5841 0.1357 0.1768 0.069 Uiso 1 1 calc R . .
C69 C 0.4964(4) 0.1760(4) 0.1055(3) 0.056(2) Uani 1 1 d . . .
H12 H 0.4622 0.1315 0.0938 0.067 Uiso 1 1 calc R . .
C70 C 0.4730(4) 0.2359(4) 0.0742(3) 0.0499(19) Uani 1 1 d . . .
H13 H 0.4231 0.2330 0.0417 0.060 Uiso 1 1 calc R . .
C71 C 0.5221(3) 0.3011(4) 0.0899(3) 0.058(2) Uani 1 1 d . . .
H14 H 0.5067 0.3433 0.0684 0.070 Uiso 1 1 calc R . .
C72 C 0.5948(4) 0.3032(4) 0.1382(3) 0.0501(19) Uani 1 1 d . . .
H15 H 0.6287 0.3479 0.1496 0.060 Uiso 1 1 calc R . .
C73 C 0.6670(3) 0.2540(4) 0.3422(3) 0.0385(16) Uani 1 1 d . . .
C74 C 0.6276(3) 0.1919(4) 0.3538(3) 0.0532(19) Uani 1 1 d . . .
H16 H 0.6339 0.1441 0.3304 0.064 Uiso 1 1 calc R . .
C75 C 0.5795(3) 0.1975(4) 0.3981(4) 0.059(2) Uani 1 1 d . . .
H17 H 0.5536 0.1537 0.4060 0.071 Uiso 1 1 calc R . .
C76 C 0.5679(3) 0.2682(5) 0.4325(3) 0.062(2) Uani 1 1 d . . .
H18 H 0.5352 0.2725 0.4641 0.075 Uiso 1 1 calc R . .
C77 C 0.6053(4) 0.3308(4) 0.4188(3) 0.061(2) Uani 1 1 d . . .
H19 H 0.5968 0.3789 0.4396 0.073 Uiso 1 1 calc R . .
C78 C 0.6550(4) 0.3237(4) 0.3751(3) 0.058(2) Uani 1 1 d . . .
H20 H 0.6815 0.3672 0.3673 0.070 Uiso 1 1 calc R . .
C79 C 1.3816(4) 0.4240(4) 0.1637(3) 0.0441(18) Uani 1 1 d . . .
C80 C 1.4062(4) 0.3649(4) 0.1941(3) 0.0486(19) Uani 1 1 d . . .
H21 H 1.3734 0.3194 0.1819 0.058 Uiso 1 1 calc R . .
C81 C 1.4799(4) 0.3688(4) 0.2437(3) 0.057(2) Uani 1 1 d . . .
H22 H 1.4962 0.3276 0.2667 0.068 Uiso 1 1 calc R . .
C82 C 1.5273(4) 0.4349(4) 0.2575(3) 0.061(2) Uani 1 1 d . . .
H23 H 1.5779 0.4388 0.2890 0.073 Uiso 1 1 calc R . .
C83 C 1.5024(4) 0.4941(4) 0.2265(4) 0.056(2) Uani 1 1 d . . .
H24 H 1.5352 0.5395 0.2378 0.067 Uiso 1 1 calc R . .
C84 C 1.4293(4) 0.4895(4) 0.1784(3) 0.057(2) Uani 1 1 d . . .
H25 H 1.4127 0.5309 0.1561 0.068 Uiso 1 1 calc R . .
C85 C 1.3351(3) 0.4130(4) -0.0097(3) 0.0365(16) Uani 1 1 d . . .
C86 C 1.3442(3) 0.3429(4) -0.0431(3) 0.056(2) Uani 1 1 d . . .
H26 H 1.3159 0.2999 -0.0366 0.068 Uiso 1 1 calc R . .
C87 C 1.3946(4) 0.3363(5) -0.0860(4) 0.070(2) Uani 1 1 d . . .
H27 H 1.4031 0.2881 -0.1066 0.085 Uiso 1 1 calc R . .
C88 C 1.4320(4) 0.3966(5) -0.0992(4) 0.066(2) Uani 1 1 d . . .
H28 H 1.4653 0.3903 -0.1300 0.079 Uiso 1 1 calc R . .
C89 C 1.4228(3) 0.4681(4) -0.0685(4) 0.061(2) Uani 1 1 d . . .
H29 H 1.4491 0.5105 -0.0784 0.073 Uiso 1 1 calc R . .
C90 C 1.3736(3) 0.4760(4) -0.0224(3) 0.0512(19) Uani 1 1 d . . .
H30 H 1.3668 0.5242 -0.0002 0.061 Uiso 1 1 calc R . .
F31 F 0.25473(16) -0.07430(19) 0.73654(16) 0.0532(10) Uani 1 1 d . . .
F32 F 0.38310(19) -0.0064(2) 0.83756(18) 0.0659(11) Uani 1 1 d . . .
F33 F 0.37886(19) 0.12202(19) 0.92727(18) 0.0712(12) Uani 1 1 d . . .
F34 F 0.2444(2) 0.1802(2) 0.91657(19) 0.0780(12) Uani 1 1 d . . .
F35 F 0.11548(19) 0.11375(18) 0.81587(17) 0.0595(10) Uani 1 1 d . . .
F36 F 0.33388(18) 0.0163(2) 0.65495(18) 0.0577(10) Uani 1 1 d . . .
F37 F 0.44564(19) 0.1033(2) 0.76047(18) 0.0657(11) Uani 1 1 d . . .
F38 F 0.46057(19) 0.2534(2) 0.76729(18) 0.0647(11) Uani 1 1 d . . .
F39 F 0.36178(19) 0.3168(2) 0.66689(18) 0.0669(11) Uani 1 1 d . . .
F40 F 0.24828(18) 0.23161(18) 0.56154(17) 0.0545(10) Uani 1 1 d . . .
F41 F -0.1519(2) 0.0462(2) 0.82828(18) 0.0704(12) Uani 1 1 d . . .
F42 F -0.2082(2) 0.0389(2) 0.9450(2) 0.0950(15) Uani 1 1 d . . .
F43 F -0.2671(2) -0.0942(2) 0.9659(2) 0.0842(13) Uani 1 1 d . . .
F44 F -0.2677(2) -0.2194(2) 0.87140(19) 0.0769(12) Uani 1 1 d . . .
F45 F -0.21698(18) -0.21244(19) 0.75123(18) 0.0599(10) Uani 1 1 d . . .
N7 N -0.0249(3) -0.0570(3) 0.6923(2) 0.0404(13) Uani 1 1 d . . .
N8 N 0.1743(3) 0.0422(3) 0.6357(3) 0.0414(14) Uani 1 1 d . . .
N9 N 0.1700(3) 0.0704(3) 0.4077(3) 0.0438(14) Uani 1 1 d . . .
H40 H 0.1216 0.0632 0.4074 0.053 Uiso 1 1 calc R . .
C91 C -0.0673(4) -0.0732(3) 0.7380(4) 0.0436(18) Uani 1 1 d . . .
C92 C -0.0185(3) -0.0767(3) 0.8106(3) 0.0459(18) Uani 1 1 d . . .
H31 H -0.0346 -0.0883 0.8518 0.055 Uiso 1 1 calc R . .
C93 C 0.0546(3) -0.0603(3) 0.8087(3) 0.0462(18) Uani 1 1 d . . .
H32 H 0.0997 -0.0595 0.8478 0.055 Uiso 1 1 calc R . .
C94 C 0.0505(3) -0.0442(3) 0.7348(3) 0.0354(16) Uani 1 1 d . . .
C95 C 0.1109(3) -0.0144(3) 0.7114(3) 0.0360(16) Uani 1 1 d . . .
C96 C 0.1160(4) -0.0049(4) 0.6400(4) 0.0429(17) Uani 1 1 d . . .
C97 C 0.0675(3) -0.0399(3) 0.5664(3) 0.0512(19) Uani 1 1 d . . .
H33 H 0.0223 -0.0737 0.5555 0.061 Uiso 1 1 calc R . .
C98 C 0.1007(3) -0.0139(3) 0.5179(3) 0.0406(16) Uani 1 1 d . . .
H34 H 0.0842 -0.0270 0.4656 0.049 Uiso 1 1 calc R . .
C99 C 0.1658(4) 0.0373(3) 0.5607(4) 0.0425(17) Uani 1 1 d . . .
C100 C 0.2264(3) 0.0757(3) 0.5426(4) 0.0428(18) Uani 1 1 d . . .
C101 C 0.2293(3) 0.0770(3) 0.4672(4) 0.0409(17) Uani 1 1 d . . .
C102 C 0.3009(3) 0.0884(3) 0.4470(4) 0.0381(16) Uani 1 1 d . . .
C103 C 0.2792(4) 0.0837(3) 0.3704(4) 0.0518(19) Uani 1 1 d . . .
C104 C 0.1957(4) 0.0765(3) 0.3473(4) 0.0441(18) Uani 1 1 d . . .
C105 C -0.1482(4) -0.0777(3) 0.7224(3) 0.0461(19) Uani 1 1 d . . .
C106 C 0.1822(4) 0.0172(3) 0.7726(3) 0.0384(17) Uani 1 1 d . . .
C107 C 0.2507(4) -0.0112(4) 0.7795(3) 0.0403(17) Uani 1 1 d . . .
C108 C 0.3170(4) 0.0246(4) 0.8311(3) 0.0457(18) Uani 1 1 d . . .
C109 C 0.3149(4) 0.0880(4) 0.8760(4) 0.057(2) Uani 1 1 d . . .
C110 C 0.2476(5) 0.1174(4) 0.8719(4) 0.060(2) Uani 1 1 d . . .
C111 C 0.1815(4) 0.0805(4) 0.8197(4) 0.0402(17) Uani 1 1 d . . .
C112 C 0.2882(4) 0.1218(4) 0.6033(3) 0.0402(17) Uani 1 1 d . . .
C113 C 0.3390(4) 0.0887(4) 0.6565(3) 0.0452(18) Uani 1 1 d . . .
C114 C 0.3952(4) 0.1342(4) 0.7112(4) 0.0469(19) Uani 1 1 d . . .
C115 C 0.4042(3) 0.2085(4) 0.7143(3) 0.0420(18) Uani 1 1 d . . .
C116 C 0.3560(4) 0.2432(4) 0.6642(4) 0.0424(18) Uani 1 1 d . . .
C117 C 0.2985(3) 0.1980(4) 0.6096(3) 0.0387(17) Uani 1 1 d . . .
C118 C -0.1808(3) -0.0819(4) 0.7854(4) 0.053(2) Uani 1 1 d . . .
C119 C -0.1808(4) -0.0197(4) 0.8388(4) 0.052(2) Uani 1 1 d . . .
C120 C -0.2098(4) -0.0240(5) 0.8979(4) 0.063(2) Uani 1 1 d . . .
C121 C -0.2394(4) -0.0918(5) 0.9079(4) 0.057(2) Uani 1 1 d . . .
C122 C -0.2397(4) -0.1554(4) 0.8564(5) 0.059(2) Uani 1 1 d . . .
C123 C -0.2110(3) -0.1477(5) 0.7988(4) 0.051(2) Uani 1 1 d . . .
C124 C 0.3789(4) 0.0929(4) 0.4954(3) 0.0466(19) Uani 1 1 d . . .
C125 C 0.4039(4) 0.0320(4) 0.5260(3) 0.057(2) Uani 1 1 d . . .
H35 H 0.3704 -0.0131 0.5126 0.068 Uiso 1 1 calc R . .
C126 C 0.4757(4) 0.0331(4) 0.5755(4) 0.063(2) Uani 1 1 d . . .
H36 H 0.4902 -0.0093 0.5973 0.075 Uiso 1 1 calc R . .
C127 C 0.5259(4) 0.0992(5) 0.5919(3) 0.063(2) Uani 1 1 d . . .
H37 H 0.5753 0.1020 0.6253 0.076 Uiso 1 1 calc R . .
C128 C 0.5038(4) 0.1598(4) 0.5599(4) 0.064(2) Uani 1 1 d . . .
H38 H 0.5381 0.2041 0.5702 0.077 Uiso 1 1 calc R . .
C129 C 0.4310(4) 0.1558(4) 0.5125(3) 0.053(2) Uani 1 1 d . . .
H39 H 0.4163 0.1982 0.4908 0.064 Uiso 1 1 calc R . .
C130 C 0.3333(3) 0.0798(4) 0.3248(3) 0.0454(18) Uani 1 1 d . . .
C131 C 0.3446(3) 0.0104(4) 0.2922(3) 0.0433(17) Uani 1 1 d . . .
H41 H 0.3173 -0.0324 0.3003 0.052 Uiso 1 1 calc R . .
C132 C 0.3947(4) 0.0007(4) 0.2479(3) 0.059(2) Uani 1 1 d . . .
H42 H 0.4024 -0.0477 0.2270 0.071 Uiso 1 1 calc R . .
C133 C 0.4331(3) 0.0641(5) 0.2351(3) 0.059(2) Uani 1 1 d . . .
H43 H 0.4676 0.0592 0.2052 0.071 Uiso 1 1 calc R . .
C134 C 0.4211(4) 0.1335(4) 0.2655(3) 0.058(2) Uani 1 1 d . . .
H44 H 0.4454 0.1764 0.2543 0.069 Uiso 1 1 calc R . .
C135 C 0.3740(3) 0.1424(4) 0.3126(3) 0.0487(18) Uani 1 1 d . . .
H45 H 0.3696 0.1908 0.3362 0.058 Uiso 1 1 calc R . .
C1S C 0.0155(4) 0.4822(4) 0.6280(4) 0.076(2) Uani 1 1 d . . .
H46 H -0.0163 0.4763 0.5756 0.091 Uiso 1 1 calc R . .
Cl1S Cl -0.04300(12) 0.50063(12) 0.68636(11) 0.1130(8) Uani 1 1 d . . .
Cl2S Cl 0.08712(17) 0.55214(13) 0.64301(14) 0.1590(12) Uani 1 1 d . . .
Cl3S Cl 0.05344(15) 0.39926(13) 0.64244(14) 0.1555(11) Uani 1 1 d . . .

loop_
_atom_site_aniso_label
_atom_site_aniso_U_11
_atom_site_aniso_U_22
_atom_site_aniso_U_33
_atom_site_aniso_U_23
_atom_site_aniso_U_13
_atom_site_aniso_U_12
F1 0.069(3) 0.046(2) 0.058(2) 0.0030(19) 0.028(2) -0.005(2)
F2 0.092(3) 0.064(3) 0.081(3) 0.012(2) 0.047(2) -0.023(2)
F3 0.099(3) 0.107(3) 0.053(3) 0.016(2) 0.051(2) 0.012(2)
F4 0.142(4) 0.084(3) 0.073(3) -0.019(2) 0.065(3) 0.008(3)
F5 0.109(3) 0.054(3) 0.070(3) 0.003(2) 0.047(2) -0.003(2)
F6 0.075(3) 0.058(3) 0.056(2) 0.0114(19) 0.013(2) 0.019(2)
F7 0.085(3) 0.060(3) 0.069(3) -0.011(2) -0.002(2) -0.007(2)
F8 0.056(3) 0.076(3) 0.065(3) 0.010(2) -0.009(2) -0.024(2)
F9 0.049(3) 0.096(3) 0.065(3) 0.023(2) 0.004(2) 0.006(2)
F10 0.045(2) 0.065(3) 0.050(2) 0.0017(19) 0.0143(19) 0.0023(19)
F11 0.038(2) 0.075(3) 0.044(2) 0.016(2) 0.0002(17) 0.001(2)
F12 0.045(2) 0.105(3) 0.039(2) 0.011(2) -0.0161(18) 0.002(2)
F13 0.045(2) 0.081(3) 0.054(2) 0.002(2) 0.003(2) -0.011(2)
F14 0.073(3) 0.062(3) 0.063(3) 0.003(2) 0.011(2) -0.004(2)
F15 0.049(3) 0.071(3) 0.051(3) 0.027(2) 0.0051(19) 0.002(2)
F16 0.100(3) 0.058(3) 0.066(3) 0.000(2) 0.039(2) -0.011(2)
F17 0.119(3) 0.074(3) 0.077(3) 0.000(2) 0.055(3) 0.009(3)
F18 0.096(3) 0.106(3) 0.060(3) 0.016(2) 0.047(2) 0.012(3)
F19 0.081(3) 0.076(3) 0.069(3) 0.020(2) 0.030(2) -0.022(2)
F20 0.061(2) 0.050(2) 0.052(2) -0.0009(19) 0.0135(19) -0.0128(19)
F21 0.046(2) 0.070(3) 0.064(3) -0.004(2) 0.003(2) 0.010(2)
F22 0.090(3) 0.058(3) 0.052(2) -0.006(2) 0.002(2) -0.006(2)
F23 0.055(3) 0.090(3) 0.057(3) 0.006(2) -0.012(2) -0.024(2)
F24 0.035(2) 0.092(3) 0.069(3) 0.010(2) 0.007(2) 0.004(2)
F25 0.039(2) 0.070(3) 0.054(2) 0.015(2) 0.0107(18) 0.0029(19)
F26 0.047(2) 0.065(3) 0.046(2) 0.0036(19) 0.0071(19) -0.0012(19)
F27 0.059(3) 0.058(3) 0.069(3) 0.000(2) 0.009(2) -0.015(2)
F28 0.048(2) 0.088(3) 0.045(2) -0.007(2) -0.0064(19) -0.015(2)
F29 0.059(3) 0.077(3) 0.056(3) 0.021(2) 0.000(2) -0.001(2)
F30 0.050(2) 0.059(3) 0.053(2) 0.016(2) 0.0080(18) -0.008(2)
N1 0.025(3) 0.069(4) 0.034(3) 0.019(3) 0.012(3) 0.003(3)
N2 0.028(3) 0.061(4) 0.041(4) 0.002(3) 0.011(3) -0.004(3)
N3 0.035(3) 0.057(4) 0.030(3) -0.001(3) 0.018(3) -0.015(3)
N4 0.022(3) 0.073(4) 0.026(3) -0.001(3) -0.005(3) -0.006(3)
N5 0.037(3) 0.048(3) 0.035(3) 0.004(3) 0.006(3) 0.000(3)
N6 0.024(3) 0.066(4) 0.025(3) 0.003(3) 0.010(3) 0.005(3)
C1 0.025(4) 0.068(5) 0.042(5) 0.003(4) -0.013(4) 0.000(4)
C2 0.032(4) 0.063(5) 0.034(4) 0.010(4) 0.010(4) -0.002(4)
C3 0.034(4) 0.042(4) 0.023(4) 0.003(3) 0.012(3) -0.001(3)
C4 0.017(4) 0.041(4) 0.048(5) 0.005(3) -0.003(3) -0.003(3)
C5 0.014(4) 0.062(5) 0.049(5) 0.002(4) 0.004(3) -0.009(3)
C6 0.035(4) 0.052(4) 0.025(4) 0.005(3) -0.006(3) -0.005(3)
C7 0.058(5) 0.065(5) 0.039(5) 0.011(4) 0.024(4) -0.005(4)
C8 0.071(5) 0.043(4) 0.030(4) 0.013(3) 0.024(4) -0.006(4)
C9 0.049(5) 0.053(5) 0.043(5) 0.016(4) 0.020(4) 0.000(4)
C10 0.030(4) 0.056(5) 0.024(4) 0.011(3) 0.001(3) -0.009(3)
C11 0.042(4) 0.038(4) 0.034(4) 0.008(3) 0.010(4) 0.005(3)
C12 0.019(4) 0.065(5) 0.036(4) -0.005(4) -0.011(3) 0.000(3)
C13 0.034(4) 0.082(6) 0.045(5) 0.022(4) 0.011(4) 0.011(4)
C14 0.041(5) 0.054(5) 0.027(4) 0.013(4) 0.003(4) 0.006(4)
C15 0.028(4) 0.037(4) 0.053(5) -0.008(3) 0.017(4) -0.018(3)
C16 0.038(4) 0.050(4) 0.030(4) 0.008(3) 0.019(4) 0.001(3)
C17 0.044(5) 0.045(4) 0.048(5) -0.001(4) 0.018(4) -0.003(4)
C18 0.027(4) 0.044(4) 0.047(5) 0.005(4) -0.014(4) -0.018(3)
C19 0.042(5) 0.059(5) 0.035(5) -0.007(4) 0.005(4) -0.017(4)
C20 0.043(5) 0.041(4) 0.030(4) -0.005(3) 0.006(4) -0.007(3)
C21 0.031(4) 0.060(5) 0.039(5) 0.013(4) 0.018(4) -0.005(4)
C22 0.031(4) 0.062(5) 0.034(4) 0.016(3) 0.003(3) -0.007(3)
C23 0.024(4) 0.059(4) 0.032(4) 0.006(3) 0.010(3) -0.011(3)
C24 0.059(5) 0.040(4) 0.040(5) 0.010(3) 0.016(4) 0.008(4)
C25 0.046(5) 0.038(4) 0.042(5) 0.013(3) 0.028(4) 0.007(3)
C26 0.018(4) 0.063(5) 0.051(5) -0.010(4) 0.006(4) -0.001(3)
C27 0.026(4) 0.053(4) 0.046(5) 0.006(4) 0.006(3) -0.004(3)
C28 0.045(4) 0.047(4) 0.038(4) -0.002(3) 0.016(4) -0.012(3)
C29 0.027(4) 0.048(4) 0.050(5) 0.001(4) 0.026(4) -0.007(3)
C30 0.039(4) 0.055(5) 0.016(4) 0.016(3) -0.001(3) 0.006(3)
C31 0.021(4) 0.089(6) 0.044(5) 0.002(4) 0.015(3) -0.016(4)
C32 0.032(4) 0.066(5) 0.036(4) -0.006(4) 0.011(3) -0.001(4)
C33 0.051(5) 0.096(6) 0.018(4) 0.008(4) 0.021(3) -0.007(4)
C34 0.061(5) 0.098(7) 0.025(5) -0.003(5) 0.014(4) -0.008(5)
C35 0.072(6) 0.077(6) 0.032(5) -0.020(5) 0.011(4) 0.012(5)
C36 0.061(5) 0.048(5) 0.027(4) -0.017(4) 0.011(4) -0.013(4)
C37 0.029(4) 0.058(5) 0.033(4) 0.013(4) 0.002(3) -0.006(4)
C38 0.035(5) 0.055(5) 0.042(5) 0.022(4) 0.005(4) 0.005(4)
C39 0.056(5) 0.058(5) 0.031(4) 0.003(4) 0.005(4) 0.013(5)
C40 0.037(5) 0.044(5) 0.076(6) 0.010(4) -0.006(4) -0.018(4)
C41 0.035(5) 0.079(6) 0.068(6) 0.051(5) 0.013(4) 0.016(5)
C42 0.034(5) 0.064(5) 0.036(5) -0.004(4) -0.008(4) -0.001(4)
C43 0.023(4) 0.091(6) 0.025(4) 0.030(4) 0.010(3) 0.017(4)
C44 0.034(4) 0.023(4) 0.070(6) -0.014(4) 0.023(4) -0.022(3)
C45 0.014(4) 0.068(5) 0.033(4) 0.014(4) -0.007(3) -0.008(4)
C46 0.028(5) 0.078(6) 0.050(5) 0.006(5) 0.000(4) -0.007(4)
C47 0.037(5) 0.064(6) 0.054(5) -0.006(5) 0.018(4) -0.010(5)
C48 0.069(6) 0.037(5) 0.048(5) 0.009(4) 0.034(4) 0.003(4)
C49 0.040(4) 0.052(5) 0.014(3) -0.017(3) -0.003(3) 0.009(3)
C50 0.029(4) 0.084(6) 0.047(5) 0.022(5) 0.022(4) -0.012(4)
C51 0.073(5) 0.029(4) 0.076(6) 0.012(4) 0.032(5) 0.008(4)
C52 0.043(5) 0.082(6) 0.040(5) 0.012(5) 0.015(4) 0.010(4)
C53 0.040(4) 0.061(6) 0.065(6) 0.013(5) 0.023(4) -0.016(4)
C54 0.047(5) 0.032(4) 0.077(6) 0.010(4) 0.016(4) -0.022(4)
C55 0.032(4) 0.061(5) 0.025(4) 0.007(3) -0.004(3) -0.016(4)
C56 0.058(6) 0.053(5) 0.037(5) -0.002(4) 0.012(4) 0.001(4)
C57 0.038(5) 0.063(6) 0.058(6) 0.004(4) 0.004(4) 0.006(4)
C58 0.055(6) 0.056(5) 0.039(5) 0.000(4) 0.004(4) -0.012(5)
C59 0.031(5) 0.082(6) 0.045(5) 0.020(4) 0.003(4) -0.002(4)
C60 0.036(5) 0.052(5) 0.060(5) 0.008(4) 0.022(4) 0.006(4)
C61 0.030(4) 0.046(4) 0.033(4) 0.012(4) 0.004(3) -0.007(4)
C62 0.026(4) 0.096(6) 0.011(4) 0.015(4) -0.007(3) 0.008(4)
C63 0.041(5) 0.063(6) 0.050(5) 0.003(5) 0.012(4) -0.005(5)
C64 0.027(4) 0.075(6) 0.038(5) -0.017(5) 0.002(3) -0.025(4)
C65 0.028(4) 0.084(6) 0.029(5) 0.020(5) -0.002(3) -0.003(4)
C66 0.018(4) 0.088(6) 0.022(4) 0.033(4) 0.003(3) 0.009(4)
C67 0.032(4) 0.049(5) 0.039(4) 0.005(4) 0.008(4) 0.000(4)
C68 0.060(5) 0.062(5) 0.049(5) 0.013(4) 0.013(4) -0.002(4)
C69 0.043(5) 0.090(6) 0.032(4) 0.012(4) 0.011(4) -0.022(4)
C70 0.041(4) 0.073(5) 0.041(4) 0.037(4) 0.009(3) -0.003(4)
C71 0.017(4) 0.079(6) 0.066(5) 0.004(4) -0.002(4) -0.016(4)
C72 0.053(5) 0.050(5) 0.042(5) -0.006(4) 0.009(4) 0.009(4)
C73 0.033(4) 0.045(5) 0.035(4) 0.008(4) 0.008(3) -0.010(4)
C74 0.045(5) 0.057(5) 0.062(5) 0.020(4) 0.017(4) 0.003(4)
C75 0.045(5) 0.073(6) 0.051(5) 0.002(4) 0.013(4) -0.030(4)
C76 0.032(4) 0.120(7) 0.033(4) 0.008(5) 0.015(3) -0.021(4)
C77 0.059(5) 0.072(6) 0.060(5) -0.003(4) 0.039(4) -0.003(4)
C78 0.057(5) 0.065(5) 0.050(5) 0.005(4) 0.016(4) -0.008(4)
C79 0.020(4) 0.061(5) 0.040(4) 0.003(4) -0.005(3) -0.006(4)
C80 0.032(4) 0.057(5) 0.056(5) 0.009(4) 0.011(4) 0.003(4)
C81 0.041(5) 0.080(6) 0.046(5) 0.004(4) 0.006(4) 0.018(4)
C82 0.039(5) 0.080(6) 0.052(5) -0.006(5) 0.007(4) -0.018(5)
C83 0.047(5) 0.049(5) 0.064(5) 0.002(4) 0.009(4) -0.012(4)
C84 0.033(5) 0.095(6) 0.036(4) 0.004(4) 0.004(4) -0.006(4)
C85 0.020(4) 0.066(5) 0.024(4) 0.011(4) 0.007(3) -0.004(3)
C86 0.051(5) 0.063(5) 0.051(5) -0.001(4) 0.016(4) -0.006(4)
C87 0.059(6) 0.099(7) 0.053(5) -0.005(5) 0.023(4) 0.006(5)
C88 0.069(6) 0.084(7) 0.048(5) 0.006(5) 0.024(4) 0.002(5)
C89 0.046(5) 0.083(6) 0.060(5) 0.023(4) 0.023(4) -0.015(4)
C90 0.041(4) 0.061(5) 0.049(5) 0.008(4) 0.014(4) -0.015(4)
F31 0.047(2) 0.071(3) 0.035(2) -0.0035(19) 0.0047(17) 0.014(2)
F32 0.031(2) 0.088(3) 0.071(3) 0.018(2) 0.000(2) 0.004(2)
F33 0.053(3) 0.080(3) 0.055(3) 0.004(2) -0.021(2) -0.019(2)
F34 0.098(3) 0.052(3) 0.063(3) -0.008(2) -0.003(2) -0.003(2)
F35 0.064(3) 0.057(3) 0.051(2) 0.0006(18) 0.007(2) 0.017(2)
F36 0.049(2) 0.051(2) 0.072(3) 0.015(2) 0.0134(19) 0.002(2)
F37 0.047(2) 0.090(3) 0.051(2) 0.014(2) -0.0025(19) 0.001(2)
F38 0.053(3) 0.081(3) 0.048(2) 0.004(2) 0.002(2) -0.010(2)
F39 0.068(3) 0.057(3) 0.072(3) 0.004(2) 0.019(2) -0.006(2)
F40 0.045(2) 0.061(3) 0.055(2) 0.0159(19) 0.0068(19) 0.0038(19)
F41 0.101(3) 0.049(3) 0.061(3) 0.002(2) 0.028(2) -0.004(2)
F42 0.148(4) 0.081(3) 0.067(3) -0.012(2) 0.062(3) 0.014(3)
F43 0.092(3) 0.110(3) 0.068(3) 0.018(2) 0.054(3) 0.001(2)
F44 0.090(3) 0.081(3) 0.066(3) 0.012(2) 0.040(2) -0.017(3)
F45 0.062(2) 0.059(3) 0.051(2) -0.002(2) 0.012(2) -0.004(2)
N7 0.032(3) 0.056(4) 0.034(3) 0.010(3) 0.010(3) -0.001(3)
N8 0.036(3) 0.042(3) 0.043(4) 0.011(3) 0.006(3) 0.000(3)
N9 0.022(3) 0.071(4) 0.041(4) 0.016(3) 0.014(3) -0.006(3)
C91 0.033(4) 0.054(4) 0.034(5) -0.003(3) 0.001(4) -0.008(4)
C92 0.031(4) 0.073(5) 0.028(4) 0.014(3) -0.001(3) 0.000(4)
C93 0.023(4) 0.081(5) 0.024(4) 0.006(3) -0.010(3) 0.005(3)
C94 0.018(4) 0.037(4) 0.039(4) -0.010(3) -0.001(3) -0.011(3)
C95 0.017(4) 0.054(4) 0.032(4) 0.000(3) 0.003(3) -0.004(3)
C96 0.046(5) 0.053(5) 0.030(4) 0.009(4) 0.007(4) 0.014(4)
C97 0.037(4) 0.077(5) 0.037(4) 0.011(4) 0.009(4) -0.012(4)
C98 0.032(4) 0.056(5) 0.027(4) 0.002(3) 0.002(3) -0.008(3)
C99 0.031(4) 0.055(5) 0.033(4) 0.004(4) -0.004(3) 0.007(3)
C100 0.029(4) 0.061(5) 0.044(5) 0.010(4) 0.022(4) -0.003(3)
C101 0.023(4) 0.055(4) 0.046(5) 0.004(4) 0.015(4) -0.004(3)
C102 0.025(4) 0.049(4) 0.039(4) 0.010(3) 0.006(4) -0.003(3)
C103 0.047(5) 0.074(5) 0.036(5) 0.001(4) 0.018(4) 0.007(4)
C104 0.037(5) 0.052(4) 0.046(5) -0.008(4) 0.031(4) -0.014(3)
C105 0.057(5) 0.060(5) 0.018(4) 0.006(3) 0.007(4) -0.002(4)
C106 0.052(5) 0.036(4) 0.032(4) 0.004(3) 0.020(4) 0.006(4)
C107 0.039(5) 0.046(5) 0.033(4) -0.001(3) 0.011(4) -0.008(4)
C108 0.031(5) 0.068(5) 0.031(4) -0.003(4) 0.006(4) -0.005(4)
C109 0.040(5) 0.086(6) 0.029(4) 0.001(4) -0.009(4) -0.008(5)
C110 0.077(6) 0.034(5) 0.057(5) -0.013(4) 0.018(5) -0.024(4)
C111 0.033(4) 0.036(4) 0.050(5) 0.010(4) 0.007(4) 0.003(4)
C112 0.042(4) 0.049(5) 0.026(4) 0.005(4) 0.009(3) -0.019(4)
C113 0.070(5) 0.051(5) 0.014(4) 0.011(4) 0.008(4) 0.002(5)
C114 0.049(5) 0.047(5) 0.037(5) -0.003(4) 0.004(4) 0.009(4)
C115 0.027(4) 0.064(6) 0.026(4) -0.005(4) 0.002(3) -0.009(4)
C116 0.042(5) 0.039(5) 0.044(5) 0.008(4) 0.011(4) -0.009(4)
C117 0.016(4) 0.050(5) 0.046(5) 0.010(4) 0.001(3) -0.001(3)
C118 0.036(4) 0.061(5) 0.058(5) 0.011(4) 0.012(4) -0.023(4)
C119 0.066(5) 0.024(4) 0.063(6) 0.002(4) 0.017(4) 0.005(4)
C120 0.059(5) 0.082(7) 0.053(5) -0.005(5) 0.035(4) -0.005(5)
C121 0.046(5) 0.086(7) 0.049(5) 0.021(5) 0.023(4) 0.003(5)
C122 0.046(5) 0.047(5) 0.075(6) 0.005(5) 0.009(4) -0.009(4)
C123 0.023(4) 0.097(7) 0.028(4) -0.003(4) 0.003(3) 0.007(4)
C124 0.041(5) 0.076(6) 0.029(4) 0.007(4) 0.025(4) -0.005(4)
C125 0.035(5) 0.074(6) 0.047(5) 0.008(4) -0.006(4) -0.015(4)
C126 0.061(6) 0.064(6) 0.059(5) 0.007(4) 0.014(4) -0.005(5)
C127 0.034(5) 0.115(7) 0.030(4) 0.001(5) -0.001(3) 0.005(5)
C128 0.033(5) 0.104(7) 0.045(5) 0.015(4) 0.001(4) -0.024(5)
C129 0.031(4) 0.075(5) 0.045(5) 0.008(4) 0.003(3) -0.022(4)
C130 0.027(4) 0.056(5) 0.044(5) 0.002(4) 0.000(3) -0.001(4)
C131 0.030(4) 0.060(5) 0.048(4) 0.017(4) 0.023(3) -0.002(3)
C132 0.036(4) 0.079(6) 0.054(5) -0.003(4) 0.008(4) -0.005(4)
C133 0.028(4) 0.094(6) 0.057(5) 0.004(5) 0.016(4) 0.017(4)
C134 0.057(5) 0.072(6) 0.049(5) 0.014(4) 0.024(4) 0.000(4)
C135 0.033(4) 0.064(5) 0.042(4) 0.004(4) 0.003(3) -0.009(4)
C1S 0.100(6) 0.072(5) 0.082(5) 0.031(4) 0.042(5) 0.080(5)
Cl1S 0.1274(19) 0.136(2) 0.1092(17) 0.0474(15) 0.0661(15) 0.0536(16)
Cl2S 0.247(3) 0.0709(16) 0.206(3) 0.0048(17) 0.160(3) -0.0086(19)
Cl3S 0.175(3) 0.100(2) 0.174(2) -0.0219(17) 0.034(2) 0.0429(18)

loop_
_atom_type_symbol
_atom_type_description
_atom_type_scat_dispersion_real
_atom_type_scat_dispersion_imag
_atom_type_scat_source
C C 0.0181 0.0091 'International Tables Vol C Tables 4.2.6.8 and 6.1.1.4'
H H 0.0000 0.0000 'International Tables Vol C Tables 4.2.6.8 and 6.1.1.4'
Cl Cl 0.3639 0.7018 'International Tables Vol C Tables 4.2.6.8 and 6.1.1.4'
F F 0.0727 0.0534 'International Tables Vol C Tables 4.2.6.8 and 6.1.1.4'
N N 0.0311 0.0180 'International Tables Vol C Tables 4.2.6.8 and 6.1.1.4'

loop_
_geom_angle_atom_site_label_1
_geom_angle_atom_site_label_2
_geom_angle_atom_site_label_3
_geom_angle
_geom_angle_site_symmetry_1
_geom_angle_site_symmetry_3
_geom_angle_publ_flag
C1 N1 C4 109.2(5) . . ?
C1 N1 H1 125.4 . . ?
C4 N1 H1 125.4 . . ?
C6 N2 C9 106.1(5) . . ?
C14 N3 C11 106.8(5) . . ?
C16 N4 C19 106.6(5) . . ?
C16 N4 H2 126.7 . . ?
C19 N4 H2 126.7 . . ?
C24 N5 C21 107.4(5) . . ?
C26 N6 C29 106.2(5) . . ?
N1 C1 C30 126.2(6) . . ?
N1 C1 C2 110.0(6) . . ?
C30 C1 C2 123.8(6) . . ?
C3 C2 C1 105.6(6) . . ?
C3 C2 C67 125.6(6) . . ?
C1 C2 C67 128.0(6) . . ?
C2 C3 C4 107.8(6) . . ?
C2 C3 C73 125.9(6) . . ?
C4 C3 C73 126.1(5) . . ?
N1 C4 C5 124.9(6) . . ?
N1 C4 C3 107.0(5) . . ?
C5 C4 C3 128.1(6) . . ?
C4 C5 C6 120.7(6) . . ?
C4 C5 C31 122.2(5) . . ?
C6 C5 C31 116.9(6) . . ?
N2 C6 C5 127.8(6) . . ?
N2 C6 C7 109.2(5) . . ?
C5 C6 C7 123.0(6) . . ?
C8 C7 C6 106.8(6) . . ?
C8 C7 H3 126.6 . . ?
C6 C7 H3 126.6 . . ?
C7 C8 C9 106.7(6) . . ?
C7 C8 H4 126.6 . . ?
C9 C8 H4 126.6 . . ?
N2 C9 C10 125.9(6) . . ?
N2 C9 C8 110.9(6) . . ?
C10 C9 C8 122.9(7) . . ?
C9 C10 C11 128.8(6) . . ?
C9 C10 C37 118.7(6) . . ?
C11 C10 C37 111.6(6) . . ?
N3 C11 C10 118.4(6) . . ?
N3 C11 C12 109.8(5) . . ?
C10 C11 C12 131.7(6) . . ?
C13 C12 C11 107.7(6) . . ?
C13 C12 H5 126.1 . . ?
C11 C12 H5 126.1 . . ?
C12 C13 C14 104.7(6) . . ?
C12 C13 H6 127.7 . . ?
C14 C13 H6 127.7 . . ?
N3 C14 C15 120.1(6) . . ?
N3 C14 C13 111.0(6) . . ?
C15 C14 C13 128.6(6) . . ?
C14 C15 C16 129.8(6) . . ?
C14 C15 C43 116.2(6) . . ?
C16 C15 C43 113.8(5) . . ?
N4 C16 C17 110.1(5) . . ?
N4 C16 C15 123.5(6) . . ?
C17 C16 C15 126.2(6) . . ?
C18 C17 C16 107.0(6) . . ?
C18 C17 C79 126.2(6) . . ?
C16 C17 C79 126.5(6) . . ?
C17 C18 C19 105.8(6) . . ?
C17 C18 C85 125.6(6) . . ?
C19 C18 C85 128.2(6) . . ?
C20 C19 N4 119.3(6) . . ?
C20 C19 C18 130.4(7) . . ?
N4 C19 C18 110.3(6) . . ?
C19 C20 C21 129.3(6) . . ?
C19 C20 C49 118.7(6) . . ?
C21 C20 C49 112.0(5) . . ?
N5 C21 C20 122.5(6) . . ?
N5 C21 C22 108.0(5) . . ?
C20 C21 C22 129.5(6) . . ?
C23 C22 C21 108.6(6) . . ?
C23 C22 H7 125.7 . . ?
C21 C22 H7 125.7 . . ?
C22 C23 C24 107.1(6) . . ?
C22 C23 H8 126.5 . . ?
C24 C23 H8 126.5 . . ?
N5 C24 C25 127.5(6) . . ?
N5 C24 C23 108.7(6) . . ?
C25 C24 C23 122.9(6) . . ?
C24 C25 C26 126.3(6) . . ?
C24 C25 C55 118.0(6) . . ?
C26 C25 C55 115.6(5) . . ?
N6 C26 C25 115.3(6) . . ?
N6 C26 C27 111.9(6) . . ?
C25 C26 C27 132.9(6) . . ?
C28 C27 C26 103.7(6) . . ?
C28 C27 H9 128.2 . . ?
C26 C27 H9 128.2 . . ?
C27 C28 C29 110.5(6) . . ?
C27 C28 H10 124.7 . . ?
C29 C28 H10 124.7 . . ?
C30 C29 N6 118.1(6) . . ?
C30 C29 C28 133.9(6) . . ?
N6 C29 C28 107.7(5) . . ?
C29 C30 C1 125.6(6) . . ?
C29 C30 C61 116.2(6) . . ?
C1 C30 C61 118.2(6) . . ?
C36 C31 C32 116.0(6) . . ?
C36 C31 C5 122.2(7) . . ?
C32 C31 C5 121.8(6) . . ?
F1 C32 C33 118.6(7) . . ?
F1 C32 C31 118.9(6) . . ?
C33 C32 C31 122.5(7) . . ?
F2 C33 C32 120.1(7) . . ?
F2 C33 C34 120.3(6) . . ?
C32 C33 C34 119.6(8) . . ?
F3 C34 C33 120.0(8) . . ?
F3 C34 C35 119.6(7) . . ?
C33 C34 C35 120.4(7) . . ?
F4 C35 C36 121.6(8) . . ?
F4 C35 C34 120.7(7) . . ?
C36 C35 C34 117.5(7) . . ?
F5 C36 C35 117.7(6) . . ?
F5 C36 C31 118.3(6) . . ?
C35 C36 C31 123.9(7) . . ?
C42 C37 C38 114.1(6) . . ?
C42 C37 C10 122.8(6) . . ?
C38 C37 C10 123.1(6) . . ?
C39 C38 F6 117.3(7) . . ?
C39 C38 C37 124.2(7) . . ?
F6 C38 C37 118.4(6) . . ?
C40 C39 C38 120.7(7) . . ?
C40 C39 F7 118.0(7) . . ?
C38 C39 F7 121.3(7) . . ?
F8 C40 C39 123.4(7) . . ?
F8 C40 C41 118.2(7) . . ?
C39 C40 C41 118.4(7) . . ?
F9 C41 C42 121.1(8) . . ?
F9 C41 C40 119.6(7) . . ?
C42 C41 C40 119.3(7) . . ?
F10 C42 C41 117.8(7) . . ?
F10 C42 C37 119.0(6) . . ?
C41 C42 C37 123.2(7) . . ?
C48 C43 C44 116.0(7) . . ?
C48 C43 C15 123.2(6) . . ?
C44 C43 C15 120.8(7) . . ?
F11 C44 C43 122.8(6) . . ?
F11 C44 C45 113.0(7) . . ?
C43 C44 C45 124.1(7) . . ?
F12 C45 C46 117.4(6) . . ?
F12 C45 C44 124.2(7) . . ?
C46 C45 C44 118.4(7) . . ?
F13 C46 C45 122.6(7) . . ?
F13 C46 C47 118.5(8) . . ?
C45 C46 C47 118.8(7) . . ?
F14 C47 C46 121.5(7) . . ?
F14 C47 C48 117.3(7) . . ?
C46 C47 C48 121.2(8) . . ?
F15 C48 C43 117.3(7) . . ?
F15 C48 C47 121.3(7) . . ?
C43 C48 C47 121.3(8) . . ?
C54 C49 C50 117.2(6) . . ?
C54 C49 C20 126.0(6) . . ?
C50 C49 C20 116.8(6) . . ?
F16 C50 C51 118.5(7) . . ?
F16 C50 C49 122.6(6) . . ?
C51 C50 C49 118.9(7) . . ?
C50 C51 C52 123.3(7) . . ?
C50 C51 F17 121.4(7) . . ?
C52 C51 F17 115.3(7) . . ?
F18 C52 C51 124.2(7) . . ?
F18 C52 C53 117.3(7) . . ?
C51 C52 C53 118.5(7) . . ?
F19 C53 C54 118.1(7) . . ?
F19 C53 C52 121.5(7) . . ?
C54 C53 C52 120.3(7) . . ?
F20 C54 C53 121.5(6) . . ?
F20 C54 C49 116.8(6) . . ?
C53 C54 C49 121.7(7) . . ?
C60 C55 C56 117.3(6) . . ?
C60 C55 C25 121.7(6) . . ?
C56 C55 C25 120.7(6) . . ?
F21 C56 C57 119.3(6) . . ?
F21 C56 C55 119.4(6) . . ?
C57 C56 C55 121.3(7) . . ?
F22 C57 C58 120.2(7) . . ?
F22 C57 C56 119.8(7) . . ?
C58 C57 C56 120.0(7) . . ?
F23 C58 C57 120.5(7) . . ?
F23 C58 C59 119.6(7) . . ?
C57 C58 C59 119.8(7) . . ?
F24 C59 C58 120.7(7) . . ?
F24 C59 C60 119.1(7) . . ?
C58 C59 C60 120.2(7) . . ?
F25 C60 C59 119.1(7) . . ?
F25 C60 C55 119.4(6) . . ?
C59 C60 C55 121.4(7) . . ?
C62 C61 C66 117.4(6) . . ?
C62 C61 C30 115.9(6) . . ?
C66 C61 C30 126.7(6) . . ?
F26 C62 C61 122.6(6) . . ?
F26 C62 C63 114.8(7) . . ?
C61 C62 C63 122.6(7) . . ?
F27 C63 C64 117.0(7) . . ?
F27 C63 C62 123.4(7) . . ?
C64 C63 C62 119.6(7) . . ?
F28 C64 C65 117.8(8) . . ?
F28 C64 C63 123.2(8) . . ?
C65 C64 C63 118.9(7) . . ?
C64 C65 F29 123.2(7) . . ?
C64 C65 C66 122.4(7) . . ?
F29 C65 C66 114.3(7) . . ?
F30 C66 C61 118.3(6) . . ?
F30 C66 C65 122.6(6) . . ?
C61 C66 C65 119.0(7) . . ?
C72 C67 C68 119.6(6) . . ?
C72 C67 C2 121.5(6) . . ?
C68 C67 C2 118.9(7) . . ?
C67 C68 C69 117.7(7) . . ?
C67 C68 H11 121.2 . . ?
C69 C68 H11 121.2 . . ?
C70 C69 C68 122.3(7) . . ?
C70 C69 H12 118.8 . . ?
C68 C69 H12 118.8 . . ?
C69 C70 C71 119.8(7) . . ?
C69 C70 H13 120.1 . . ?
C71 C70 H13 120.1 . . ?
C70 C71 C72 118.4(7) . . ?
C70 C71 H14 120.8 . . ?
C72 C71 H14 120.8 . . ?
C67 C72 C71 122.2(7) . . ?
C67 C72 H15 118.9 . . ?
C71 C72 H15 118.9 . . ?
C74 C73 C78 118.4(6) . . ?
C74 C73 C3 122.5(6) . . ?
C78 C73 C3 119.0(6) . . ?
C75 C74 C73 121.4(7) . . ?
C75 C74 H16 119.3 . . ?
C73 C74 H16 119.3 . . ?
C74 C75 C76 120.4(6) . . ?
C74 C75 H17 119.8 . . ?
C76 C75 H17 119.8 . . ?
C77 C76 C75 118.4(6) . . ?
C77 C76 H18 120.8 . . ?
C75 C76 H18 120.8 . . ?
C78 C77 C76 120.2(7) . . ?
C78 C77 H19 119.9 . . ?
C76 C77 H19 119.9 . . ?
C77 C78 C73 121.2(7) . . ?
C77 C78 H20 119.4 . . ?
C73 C78 H20 119.4 . . ?
C80 C79 C84 120.1(6) . . ?
C80 C79 C17 121.4(6) . . ?
C84 C79 C17 118.4(7) . . ?
C79 C80 C81 121.6(7) . . ?
C79 C80 H21 119.2 . . ?
C81 C80 H21 119.2 . . ?
C82 C81 C80 117.5(7) . . ?
C82 C81 H22 121.3 . . ?
C80 C81 H22 121.3 . . ?
C83 C82 C81 120.6(7) . . ?
C83 C82 H23 119.7 . . ?
C81 C82 H23 119.7 . . ?
C82 C83 C84 121.0(7) . . ?
C82 C83 H24 119.5 . . ?
C84 C83 H24 119.5 . . ?
C79 C84 C83 119.1(7) . . ?
C79 C84 H25 120.5 . . ?
C83 C84 H25 120.5 . . ?
C86 C85 C90 120.1(6) . . ?
C86 C85 C18 117.1(6) . . ?
C90 C85 C18 122.7(6) . . ?
C87 C86 C85 119.3(7) . . ?
C87 C86 H26 120.4 . . ?
C85 C86 H26 120.4 . . ?
C88 C87 C86 121.2(8) . . ?
C88 C87 H27 119.4 . . ?
C86 C87 H27 119.4 . . ?
C87 C88 C89 121.3(7) . . ?
C87 C88 H28 119.3 . . ?
C89 C88 H28 119.3 . . ?
C88 C89 C90 118.3(7) . . ?
C88 C89 H29 120.8 . . ?
C90 C89 H29 120.8 . . ?
C85 C90 C89 119.6(6) . . ?
C85 C90 H30 120.2 . . ?
C89 C90 H30 120.2 . . ?
C91 N7 C94 106.4(5) . . ?
C96 N8 C99 104.2(5) . . ?
C101 N9 C104 109.5(5) . . ?
C101 N9 H40 125.2 . . ?
C104 N9 H40 125.2 . . ?
N7 C91 C105 126.4(6) . . ?
N7 C91 C92 110.6(6) . . ?
C105 C91 C92 122.6(6) . . ?
C93 C92 C91 107.0(6) . . ?
C93 C92 H31 126.5 . . ?
C91 C92 H31 126.5 . . ?
C92 C93 C94 106.5(5) . . ?
C92 C93 H32 126.8 . . ?
C94 C93 H32 126.8 . . ?
N7 C94 C95 124.3(6) . . ?
N7 C94 C93 109.2(5) . . ?
C95 C94 C93 126.3(6) . . ?
C94 C95 C96 131.1(6) . . ?
C94 C95 C106 115.0(5) . . ?
C96 C95 C106 113.8(5) . . ?
N8 C96 C95 117.7(6) . . ?
N8 C96 C97 111.9(6) . . ?
C95 C96 C97 130.4(6) . . ?
C98 C97 C96 105.4(6) . . ?
C98 C97 H33 127.3 . . ?
C96 C97 H33 127.3 . . ?
C97 C98 C99 106.7(6) . . ?
C97 C98 H34 126.7 . . ?
C99 C98 H34 126.7 . . ?
N8 C99 C100 114.5(6) . . ?
N8 C99 C98 111.7(6) . . ?
C100 C99 C98 133.3(6) . . ?
C99 C100 C101 123.4(6) . . ?
C99 C100 C112 118.7(6) . . ?
C101 C100 C112 117.7(5) . . ?
N9 C101 C100 126.8(6) . . ?
N9 C101 C102 110.1(6) . . ?
C100 C101 C102 123.1(6) . . ?
C103 C102 C101 105.2(6) . . ?
C103 C102 C124 127.1(6) . . ?
C101 C102 C124 127.2(6) . . ?
C102 C103 C104 106.6(6) . . ?
C102 C103 C130 123.9(6) . . ?
C104 C103 C130 129.3(6) . . ?
N9 C104 C105 123.9(6) . 2_556 ?
N9 C104 C103 108.2(6) . . ?
C105 C104 C103 127.8(6) 2_556 . ?
C104 C105 C91 123.1(6) 2_556 . ?
C104 C105 C118 120.4(6) 2_556 . ?
C91 C105 C118 116.5(6) . . ?
C111 C106 C107 117.0(6) . . ?
C111 C106 C95 119.7(6) . . ?
C107 C106 C95 123.0(6) . . ?
F31 C107 C106 120.0(6) . . ?
F31 C107 C108 118.8(6) . . ?
C106 C107 C108 121.2(6) . . ?
C109 C108 F32 120.1(6) . . ?
C109 C108 C107 120.5(7) . . ?
F32 C108 C107 119.4(6) . . ?
C108 C109 F33 120.6(7) . . ?
C108 C109 C110 120.2(7) . . ?
F33 C109 C110 119.1(7) . . ?
F34 C110 C109 121.0(7) . . ?
F34 C110 C111 120.6(7) . . ?
C109 C110 C111 118.4(7) . . ?
C106 C111 F35 121.1(6) . . ?
C106 C111 C110 122.6(6) . . ?
F35 C111 C110 116.2(6) . . ?
C117 C112 C113 117.5(6) . . ?
C117 C112 C100 121.2(6) . . ?
C113 C112 C100 121.3(6) . . ?
F36 C113 C114 119.5(7) . . ?
F36 C113 C112 121.9(6) . . ?
C114 C113 C112 118.6(7) . . ?
C115 C114 F37 118.8(7) . . ?
C115 C114 C113 121.9(7) . . ?
F37 C114 C113 119.2(7) . . ?
C114 C115 F38 122.0(7) . . ?
C114 C115 C116 121.7(6) . . ?
F38 C115 C116 116.3(7) . . ?
F39 C116 C115 123.3(6) . . ?
F39 C116 C117 119.7(6) . . ?
C115 C116 C117 116.9(6) . . ?
F40 C117 C112 118.8(6) . . ?
F40 C117 C116 117.8(6) . . ?
C112 C117 C116 123.4(6) . . ?
C123 C118 C119 113.9(7) . . ?
C123 C118 C105 122.6(7) . . ?
C119 C118 C105 123.4(7) . . ?
F41 C119 C120 120.3(7) . . ?
F41 C119 C118 116.4(7) . . ?
C120 C119 C118 123.3(7) . . ?
F42 C120 C119 118.7(7) . . ?
F42 C120 C121 121.6(7) . . ?
C119 C120 C121 119.7(7) . . ?
F43 C121 C120 118.3(7) . . ?
F43 C121 C122 122.9(8) . . ?
C120 C121 C122 118.8(7) . . ?
F44 C122 C123 126.3(8) . . ?
F44 C122 C121 114.8(8) . . ?
C123 C122 C121 118.9(7) . . ?
C122 C123 F45 113.6(7) . . ?
C122 C123 C118 125.4(7) . . ?
F45 C123 C118 120.9(7) . . ?
C125 C124 C129 116.4(7) . . ?
C125 C124 C102 120.1(7) . . ?
C129 C124 C102 123.5(7) . . ?
C124 C125 C126 123.5(7) . . ?
C124 C125 H35 118.2 . . ?
C126 C125 H35 118.2 . . ?
C125 C126 C127 117.4(7) . . ?
C125 C126 H36 121.3 . . ?
C127 C126 H36 121.3 . . ?
C128 C127 C126 120.3(7) . . ?
C128 C127 H37 119.8 . . ?
C126 C127 H37 119.8 . . ?
C127 C128 C129 119.5(7) . . ?
C127 C128 H38 120.3 . . ?
C129 C128 H38 120.3 . . ?
C124 C129 C128 122.8(7) . . ?
C124 C129 H39 118.6 . . ?
C128 C129 H39 118.6 . . ?
C131 C130 C135 118.1(6) . . ?
C131 C130 C103 118.1(6) . . ?
C135 C130 C103 123.8(6) . . ?
C130 C131 C132 122.6(6) . . ?
C130 C131 H41 118.7 . . ?
C132 C131 H41 118.7 . . ?
C133 C132 C131 118.2(7) . . ?
C133 C132 H42 120.9 . . ?
C131 C132 H42 120.9 . . ?
C134 C133 C132 120.0(7) . . ?
C134 C133 H43 120.0 . . ?
C132 C133 H43 120.0 . . ?
C133 C134 C135 121.4(7) . . ?
C133 C134 H44 119.3 . . ?
C135 C134 H44 119.3 . . ?
C134 C135 C130 119.7(6) . . ?
C134 C135 H45 120.2 . . ?
C130 C135 H45 120.2 . . ?
Cl2S C1S Cl3S 110.1(4) . . ?
Cl2S C1S Cl1S 111.7(4) . . ?
Cl3S C1S Cl1S 108.5(4) . . ?
Cl2S C1S H46 108.8 . . ?
Cl3S C1S H46 108.8 . . ?
Cl1S C1S H46 108.8 . . ?

loop_
_geom_bond_atom_site_label_1
_geom_bond_atom_site_label_2
_geom_bond_distance
_geom_bond_site_symmetry_2
_geom_bond_publ_flag
F1 C32 1.355(6) . ?
F2 C33 1.347(7) . ?
F3 C34 1.344(7) . ?
F4 C35 1.319(7) . ?
F5 C36 1.341(7) . ?
F6 C38 1.365(6) . ?
F7 C39 1.363(6) . ?
F8 C40 1.341(6) . ?
F9 C41 1.339(6) . ?
F10 C42 1.338(6) . ?
F11 C44 1.360(6) . ?
F12 C45 1.357(6) . ?
F13 C46 1.333(7) . ?
F14 C47 1.348(7) . ?
F15 C48 1.342(7) . ?
F16 C50 1.330(7) . ?
F17 C51 1.376(7) . ?
F18 C52 1.338(6) . ?
F19 C53 1.353(7) . ?
F20 C54 1.334(7) . ?
F21 C56 1.354(7) . ?
F22 C57 1.333(7) . ?
F23 C58 1.322(6) . ?
F24 C59 1.353(7) . ?
F25 C60 1.356(6) . ?
F26 C62 1.354(6) . ?
F27 C63 1.354(7) . ?
F28 C64 1.329(6) . ?
F29 C65 1.350(6) . ?
F30 C66 1.313(7) . ?
N1 C1 1.343(6) . ?
N1 C4 1.388(6) . ?
N1 H1 0.8800 . ?
N2 C6 1.370(6) . ?
N2 C9 1.384(7) . ?
N3 C14 1.357(6) . ?
N3 C11 1.363(6) . ?
N4 C16 1.357(6) . ?
N4 C19 1.382(7) . ?
N4 H2 0.8800 . ?
N5 C24 1.376(7) . ?
N5 C21 1.392(6) . ?
N6 C26 1.360(6) . ?
N6 C29 1.387(6) . ?
C1 C30 1.415(7) . ?
C1 C2 1.447(7) . ?
C2 C3 1.390(7) . ?
C2 C67 1.503(7) . ?
C3 C4 1.452(7) . ?
C3 C73 1.496(7) . ?
C4 C5 1.398(7) . ?
C5 C6 1.403(7) . ?
C5 C31 1.489(7) . ?
C6 C7 1.476(7) . ?
C7 C8 1.362(7) . ?
C7 H3 0.9500 . ?
C8 C9 1.434(7) . ?
C8 H4 0.9500 . ?
C9 C10 1.406(7) . ?
C10 C11 1.415(7) . ?
C10 C37 1.484(7) . ?
C11 C12 1.466(7) . ?
C12 C13 1.359(7) . ?
C12 H5 0.9500 . ?
C13 C14 1.485(7) . ?
C13 H6 0.9500 . ?
C14 C15 1.368(7) . ?
C15 C16 1.448(7) . ?
C15 C43 1.520(7) . ?
C16 C17 1.439(7) . ?
C17 C18 1.385(7) . ?
C17 C79 1.524(8) . ?
C18 C19 1.433(7) . ?
C18 C85 1.495(8) . ?
C19 C20 1.375(7) . ?
C20 C21 1.408(7) . ?
C20 C49 1.529(7) . ?
C21 C22 1.437(7) . ?
C22 C23 1.348(6) . ?
C22 H7 0.9500 . ?
C23 C24 1.451(7) . ?
C23 H8 0.9500 . ?
C24 C25 1.405(7) . ?
C25 C26 1.430(7) . ?
C25 C55 1.500(7) . ?
C26 C27 1.476(7) . ?
C27 C28 1.334(7) . ?
C27 H9 0.9500 . ?
C28 C29 1.460(7) . ?
C28 H10 0.9500 . ?
C29 C30 1.385(7) . ?
C30 C61 1.495(7) . ?
C31 C36 1.378(8) . ?
C31 C32 1.387(8) . ?
C32 C33 1.367(7) . ?
C33 C34 1.370(8) . ?
C34 C35 1.397(9) . ?
C35 C36 1.373(8) . ?
C37 C42 1.392(7) . ?
C37 C38 1.395(8) . ?
C38 C39 1.355(7) . ?
C39 C40 1.346(8) . ?
C40 C41 1.421(9) . ?
C41 C42 1.367(8) . ?
C43 C48 1.370(8) . ?
C43 C44 1.378(8) . ?
C44 C45 1.380(7) . ?
C45 C46 1.375(8) . ?
C46 C47 1.375(8) . ?
C47 C48 1.383(8) . ?
C49 C54 1.399(8) . ?
C49 C50 1.415(8) . ?
C50 C51 1.361(8) . ?
C51 C52 1.362(8) . ?
C52 C53 1.372(8) . ?
C53 C54 1.366(8) . ?
C55 C60 1.375(8) . ?
C55 C56 1.385(8) . ?
C56 C57 1.367(8) . ?
C57 C58 1.359(8) . ?
C58 C59 1.364(8) . ?
C59 C60 1.365(8) . ?
C61 C62 1.375(8) . ?
C61 C66 1.384(7) . ?
C62 C63 1.378(8) . ?
C63 C64 1.367(8) . ?
C64 C65 1.342(8) . ?
C65 C66 1.402(8) . ?
C67 C72 1.368(8) . ?
C67 C68 1.396(7) . ?
C68 C69 1.404(7) . ?
C68 H11 0.9500 . ?
C69 C70 1.361(8) . ?
C69 H12 0.9500 . ?
C70 C71 1.383(7) . ?
C70 H13 0.9500 . ?
C71 C72 1.394(7) . ?
C71 H14 0.9500 . ?
C72 H15 0.9500 . ?
C73 C74 1.374(7) . ?
C73 C78 1.393(7) . ?
C74 C75 1.364(7) . ?
C74 H16 0.9500 . ?
C75 C76 1.415(8) . ?
C75 H17 0.9500 . ?
C76 C77 1.380(8) . ?
C76 H18 0.9500 . ?
C77 C78 1.379(7) . ?
C77 H19 0.9500 . ?
C78 H20 0.9500 . ?
C79 C80 1.347(8) . ?
C79 C84 1.376(8) . ?
C80 C81 1.415(7) . ?
C80 H21 0.9500 . ?
C81 C82 1.385(8) . ?
C81 H22 0.9500 . ?
C82 C83 1.356(8) . ?
C82 H23 0.9500 . ?
C83 C84 1.394(7) . ?
C83 H24 0.9500 . ?
C84 H25 0.9500 . ?
C85 C86 1.385(7) . ?
C85 C90 1.390(7) . ?
C86 C87 1.379(8) . ?
C86 H26 0.9500 . ?
C87 C88 1.342(8) . ?
C87 H27 0.9500 . ?
C88 C89 1.390(8) . ?
C88 H28 0.9500 . ?
C89 C90 1.408(7) . ?
C89 H29 0.9500 . ?
C90 H30 0.9500 . ?
F31 C107 1.332(6) . ?
F32 C108 1.350(6) . ?
F33 C109 1.351(6) . ?
F34 C110 1.340(7) . ?
F35 C111 1.375(6) . ?
F36 C113 1.314(6) . ?
F37 C114 1.348(6) . ?
F38 C115 1.360(6) . ?
F39 C116 1.334(6) . ?
F40 C117 1.361(6) . ?
F41 C119 1.341(7) . ?
F42 C120 1.343(7) . ?
F43 C121 1.333(6) . ?
F44 C122 1.340(7) . ?
F45 C123 1.360(7) . ?
N7 C91 1.353(7) . ?
N7 C94 1.385(6) . ?
N8 C96 1.345(7) . ?
N8 C99 1.383(6) . ?
N9 C101 1.329(6) . ?
N9 C104 1.363(6) . ?
N9 H40 0.8800 . ?
C91 C105 1.419(7) . ?
C91 C92 1.447(7) . ?
C92 C93 1.355(7) . ?
C92 H31 0.9500 . ?
C93 C94 1.462(7) . ?
C93 H32 0.9500 . ?
C94 C95 1.394(7) . ?
C95 C96 1.419(7) . ?
C95 C106 1.512(7) . ?
C96 C97 1.472(7) . ?
C97 C98 1.349(7) . ?
C97 H33 0.9500 . ?
C98 C99 1.437(7) . ?
C98 H34 0.9500 . ?
C99 C100 1.410(7) . ?
C100 C101 1.452(7) . ?
C100 C112 1.490(7) . ?
C101 C102 1.461(7) . ?
C102 C103 1.396(7) . ?
C102 C124 1.467(7) . ?
C103 C104 1.460(7) . ?
C103 C130 1.470(8) . ?
C104 C105 1.385(7) 2_556 ?
C105 C104 1.385(7) 2_556 ?
C105 C118 1.478(8) . ?
C106 C111 1.359(7) . ?
C106 C107 1.365(7) . ?
C107 C108 1.391(7) . ?
C108 C109 1.345(8) . ?
C109 C110 1.360(8) . ?
C110 C111 1.400(8) . ?
C112 C117 1.375(7) . ?
C112 C113 1.418(7) . ?
C113 C114 1.377(8) . ?
C114 C115 1.345(8) . ?
C115 C116 1.376(8) . ?
C116 C117 1.387(7) . ?
C118 C123 1.371(8) . ?
C118 C119 1.409(8) . ?
C119 C120 1.371(8) . ?
C120 C121 1.374(9) . ?
C121 C122 1.406(8) . ?
C122 C123 1.350(8) . ?
C124 C125 1.378(8) . ?
C124 C129 1.381(7) . ?
C125 C126 1.396(7) . ?
C125 H35 0.9500 . ?
C126 C127 1.407(8) . ?
C126 H36 0.9500 . ?
C127 C128 1.374(8) . ?
C127 H37 0.9500 . ?
C128 C129 1.385(7) . ?
C128 H38 0.9500 . ?
C129 H39 0.9500 . ?
C130 C131 1.382(7) . ?
C130 C135 1.400(7) . ?
C131 C132 1.399(7) . ?
C131 H41 0.9500 . ?
C132 C133 1.395(8) . ?
C132 H42 0.9500 . ?
C133 C134 1.372(8) . ?
C133 H43 0.9500 . ?
C134 C135 1.392(7) . ?
C134 H44 0.9500 . ?
C135 H45 0.9500 . ?
C1S Cl2S 1.696(7) . ?
C1S Cl3S 1.736(6) . ?
C1S Cl1S 1.744(6) . ?
C1S H46 1.0000 . ?

loop_
_geom_torsion_atom_site_label_1
_geom_torsion_atom_site_label_2
_geom_torsion_atom_site_label_3
_geom_torsion_atom_site_label_4
_geom_torsion
_geom_torsion_site_symmetry_1
_geom_torsion_site_symmetry_2
_geom_torsion_site_symmetry_3
_geom_torsion_site_symmetry_4
_geom_torsion_publ_flag
C4 N1 C1 C30 -178.5(6) . . . . ?
C4 N1 C1 C2 1.9(7) . . . . ?
N1 C1 C2 C3 1.8(7) . . . . ?
C30 C1 C2 C3 -177.8(6) . . . . ?
N1 C1 C2 C67 171.8(6) . . . . ?
C30 C1 C2 C67 -7.8(10) . . . . ?
C1 C2 C3 C4 -4.6(7) . . . . ?
C67 C2 C3 C4 -174.9(6) . . . . ?
C1 C2 C3 C73 170.0(5) . . . . ?
C67 C2 C3 C73 -0.3(10) . . . . ?
C1 N1 C4 C5 173.6(6) . . . . ?
C1 N1 C4 C3 -4.7(6) . . . . ?
C2 C3 C4 N1 5.8(6) . . . . ?
C73 C3 C4 N1 -168.7(5) . . . . ?
C2 C3 C4 C5 -172.4(6) . . . . ?
C73 C3 C4 C5 13.1(10) . . . . ?
N1 C4 C5 C6 0.9(9) . . . . ?
C3 C4 C5 C6 178.8(6) . . . . ?
N1 C4 C5 C31 177.0(6) . . . . ?
C3 C4 C5 C31 -5.1(10) . . . . ?
C9 N2 C6 C5 171.3(6) . . . . ?
C9 N2 C6 C7 -6.3(6) . . . . ?
C4 C5 C6 N2 5.9(10) . . . . ?
C31 C5 C6 N2 -170.4(6) . . . . ?
C4 C5 C6 C7 -176.8(5) . . . . ?
C31 C5 C6 C7 6.9(9) . . . . ?
N2 C6 C7 C8 4.9(7) . . . . ?
C5 C6 C7 C8 -172.7(6) . . . . ?
C6 C7 C8 C9 -1.4(6) . . . . ?
C6 N2 C9 C10 -168.3(6) . . . . ?
C6 N2 C9 C8 5.5(7) . . . . ?
C7 C8 C9 N2 -2.4(7) . . . . ?
C7 C8 C9 C10 171.6(6) . . . . ?
N2 C9 C10 C11 -11.2(10) . . . . ?
C8 C9 C10 C11 175.7(6) . . . . ?
N2 C9 C10 C37 157.6(6) . . . . ?
C8 C9 C10 C37 -15.5(9) . . . . ?
C14 N3 C11 C10 174.4(5) . . . . ?
C14 N3 C11 C12 -1.4(6) . . . . ?
C9 C10 C11 N3 161.7(6) . . . . ?
C37 C10 C11 N3 -7.7(8) . . . . ?
C9 C10 C11 C12 -23.6(10) . . . . ?
C37 C10 C11 C12 167.0(6) . . . . ?
N3 C11 C12 C13 2.8(7) . . . . ?
C10 C11 C12 C13 -172.2(6) . . . . ?
C11 C12 C13 C14 -2.8(6) . . . . ?
C11 N3 C14 C15 -174.1(5) . . . . ?
C11 N3 C14 C13 -0.4(7) . . . . ?
C12 C13 C14 N3 2.1(7) . . . . ?
C12 C13 C14 C15 175.2(6) . . . . ?
N3 C14 C15 C16 179.1(6) . . . . ?
C13 C14 C15 C16 6.5(11) . . . . ?
N3 C14 C15 C43 -5.4(8) . . . . ?
C13 C14 C15 C43 -177.9(6) . . . . ?
C19 N4 C16 C17 -3.2(7) . . . . ?
C19 N4 C16 C15 -179.4(5) . . . . ?
C14 C15 C16 N4 25.7(10) . . . . ?
C43 C15 C16 N4 -149.9(6) . . . . ?
C14 C15 C16 C17 -149.9(6) . . . . ?
C43 C15 C16 C17 34.5(8) . . . . ?
N4 C16 C17 C18 0.6(7) . . . . ?
C15 C16 C17 C18 176.7(5) . . . . ?
N4 C16 C17 C79 -172.3(6) . . . . ?
C15 C16 C17 C79 3.7(10) . . . . ?
C16 C17 C18 C19 2.1(7) . . . . ?
C79 C17 C18 C19 175.1(6) . . . . ?
C16 C17 C18 C85 -171.1(6) . . . . ?
C79 C17 C18 C85 1.8(10) . . . . ?
C16 N4 C19 C20 -172.2(5) . . . . ?
C16 N4 C19 C18 4.6(7) . . . . ?
C17 C18 C19 C20 172.0(6) . . . . ?
C85 C18 C19 C20 -14.9(11) . . . . ?
C17 C18 C19 N4 -4.2(7) . . . . ?
C85 C18 C19 N4 168.8(6) . . . . ?
N4 C19 C20 C21 -0.7(10) . . . . ?
C18 C19 C20 C21 -176.7(6) . . . . ?
N4 C19 C20 C49 179.2(5) . . . . ?
C18 C19 C20 C49 3.3(10) . . . . ?
C24 N5 C21 C20 -172.0(5) . . . . ?
C24 N5 C21 C22 5.1(6) . . . . ?
C19 C20 C21 N5 -6.2(10) . . . . ?
C49 C20 C21 N5 173.9(5) . . . . ?
C19 C20 C21 C22 177.4(6) . . . . ?
C49 C20 C21 C22 -2.6(9) . . . . ?
N5 C21 C22 C23 -4.3(7) . . . . ?
C20 C21 C22 C23 172.6(6) . . . . ?
C21 C22 C23 C24 1.7(7) . . . . ?
C21 N5 C24 C25 165.1(6) . . . . ?
C21 N5 C24 C23 -4.1(6) . . . . ?
C22 C23 C24 N5 1.5(7) . . . . ?
C22 C23 C24 C25 -168.3(5) . . . . ?
N5 C24 C25 C26 18.5(10) . . . . ?
C23 C24 C25 C26 -173.7(5) . . . . ?
N5 C24 C25 C55 -156.8(6) . . . . ?
C23 C24 C25 C55 11.0(8) . . . . ?
C29 N6 C26 C25 -176.3(5) . . . . ?
C29 N6 C26 C27 2.4(6) . . . . ?
C24 C25 C26 N6 -164.4(5) . . . . ?
C55 C25 C26 N6 11.0(8) . . . . ?
C24 C25 C26 C27 17.1(10) . . . . ?
C55 C25 C26 C27 -167.4(6) . . . . ?
N6 C26 C27 C28 -2.9(7) . . . . ?
C25 C26 C27 C28 175.5(6) . . . . ?
C26 C27 C28 C29 2.1(7) . . . . ?
C26 N6 C29 C30 173.3(5) . . . . ?
C26 N6 C29 C28 -1.1(6) . . . . ?
C27 C28 C29 C30 -173.9(6) . . . . ?
C27 C28 C29 N6 -0.8(7) . . . . ?
N6 C29 C30 C1 -179.2(5) . . . . ?
C28 C29 C30 C1 -6.7(11) . . . . ?
N6 C29 C30 C61 1.0(8) . . . . ?
C28 C29 C30 C61 173.5(6) . . . . ?
N1 C1 C30 C29 -27.5(10) . . . . ?
C2 C1 C30 C29 152.0(6) . . . . ?
N1 C1 C30 C61 152.2(6) . . . . ?
C2 C1 C30 C61 -28.2(9) . . . . ?
C4 C5 C31 C36 -98.9(7) . . . . ?
C6 C5 C31 C36 77.3(8) . . . . ?
C4 C5 C31 C32 82.2(8) . . . . ?
C6 C5 C31 C32 -101.6(7) . . . . ?
C36 C31 C32 F1 178.0(5) . . . . ?
C5 C31 C32 F1 -3.0(9) . . . . ?
C36 C31 C32 C33 -1.4(9) . . . . ?
C5 C31 C32 C33 177.6(6) . . . . ?
F1 C32 C33 F2 1.4(9) . . . . ?
C31 C32 C33 F2 -179.1(6) . . . . ?
F1 C32 C33 C34 -177.2(6) . . . . ?
C31 C32 C33 C34 2.3(10) . . . . ?
F2 C33 C34 F3 0.4(10) . . . . ?
C32 C33 C34 F3 179.0(6) . . . . ?
F2 C33 C34 C35 178.0(6) . . . . ?
C32 C33 C34 C35 -3.4(11) . . . . ?
F3 C34 C35 F4 -2.9(11) . . . . ?
C33 C34 C35 F4 179.5(6) . . . . ?
F3 C34 C35 C36 -178.6(6) . . . . ?
C33 C34 C35 C36 3.7(11) . . . . ?
F4 C35 C36 F5 4.7(10) . . . . ?
C34 C35 C36 F5 -179.6(6) . . . . ?
F4 C35 C36 C31 -178.8(6) . . . . ?
C34 C35 C36 C31 -3.0(10) . . . . ?
C32 C31 C36 F5 178.4(5) . . . . ?
C5 C31 C36 F5 -0.6(9) . . . . ?
C32 C31 C36 C35 1.9(10) . . . . ?
C5 C31 C36 C35 -177.1(6) . . . . ?
C9 C10 C37 C42 116.3(7) . . . . ?
C11 C10 C37 C42 -73.0(8) . . . . ?
C9 C10 C37 C38 -64.2(8) . . . . ?
C11 C10 C37 C38 106.5(6) . . . . ?
C42 C37 C38 C39 3.1(10) . . . . ?
C10 C37 C38 C39 -176.5(6) . . . . ?
C42 C37 C38 F6 -179.5(5) . . . . ?
C10 C37 C38 F6 0.9(9) . . . . ?
F6 C38 C39 C40 -178.9(6) . . . . ?
C37 C38 C39 C40 -1.5(11) . . . . ?
F6 C38 C39 F7 0.5(9) . . . . ?
C37 C38 C39 F7 178.0(6) . . . . ?
C38 C39 C40 F8 179.7(6) . . . . ?
F7 C39 C40 F8 0.3(10) . . . . ?
C38 C39 C40 C41 -1.8(11) . . . . ?
F7 C39 C40 C41 178.8(6) . . . . ?
F8 C40 C41 F9 -1.2(10) . . . . ?
C39 C40 C41 F9 -179.8(6) . . . . ?
F8 C40 C41 C42 -178.2(6) . . . . ?
C39 C40 C41 C42 3.2(10) . . . . ?
F9 C41 C42 F10 2.9(10) . . . . ?
C40 C41 C42 F10 179.9(6) . . . . ?
F9 C41 C42 C37 -178.5(6) . . . . ?
C40 C41 C42 C37 -1.5(10) . . . . ?
C38 C37 C42 F10 177.1(5) . . . . ?
C10 C37 C42 F10 -3.3(10) . . . . ?
C38 C37 C42 C41 -1.5(10) . . . . ?
C10 C37 C42 C41 178.1(6) . . . . ?
C14 C15 C43 C48 -113.1(7) . . . . ?
C16 C15 C43 C48 63.1(7) . . . . ?
C14 C15 C43 C44 65.9(7) . . . . ?
C16 C15 C43 C44 -117.8(6) . . . . ?
C48 C43 C44 F11 -179.0(5) . . . . ?
C15 C43 C44 F11 1.8(8) . . . . ?
C48 C43 C44 C45 -2.4(9) . . . . ?
C15 C43 C44 C45 178.5(6) . . . . ?
F11 C44 C45 F12 -1.3(8) . . . . ?
C43 C44 C45 F12 -178.3(5) . . . . ?
F11 C44 C45 C46 177.4(5) . . . . ?
C43 C44 C45 C46 0.5(9) . . . . ?
F12 C45 C46 F13 -1.4(9) . . . . ?
C44 C45 C46 F13 179.8(5) . . . . ?
F12 C45 C46 C47 -179.1(5) . . . . ?
C44 C45 C46 C47 2.1(9) . . . . ?
F13 C46 C47 F14 1.8(9) . . . . ?
C45 C46 C47 F14 179.6(5) . . . . ?
F13 C46 C47 C48 179.5(5) . . . . ?
C45 C46 C47 C48 -2.7(10) . . . . ?
C44 C43 C48 F15 -178.3(5) . . . . ?
C15 C43 C48 F15 0.8(8) . . . . ?
C44 C43 C48 C47 1.7(9) . . . . ?
C15 C43 C48 C47 -179.2(6) . . . . ?
F14 C47 C48 F15 -1.4(9) . . . . ?
C46 C47 C48 F15 -179.2(5) . . . . ?
F14 C47 C48 C43 178.5(5) . . . . ?
C46 C47 C48 C43 0.8(10) . . . . ?
C19 C20 C49 C54 -80.7(8) . . . . ?
C21 C20 C49 C54 99.3(7) . . . . ?
C19 C20 C49 C50 100.1(7) . . . . ?
C21 C20 C49 C50 -79.9(6) . . . . ?
C54 C49 C50 F16 -177.5(6) . . . . ?
C20 C49 C50 F16 1.7(9) . . . . ?
C54 C49 C50 C51 0.0(9) . . . . ?
C20 C49 C50 C51 179.3(6) . . . . ?
F16 C50 C51 C52 177.9(6) . . . . ?
C49 C50 C51 C52 0.2(10) . . . . ?
F16 C50 C51 F17 -2.1(9) . . . . ?
C49 C50 C51 F17 -179.8(5) . . . . ?
C50 C51 C52 F18 180.0(6) . . . . ?
F17 C51 C52 F18 -0.1(10) . . . . ?
C50 C51 C52 C53 -1.2(11) . . . . ?
F17 C51 C52 C53 178.8(5) . . . . ?
F18 C52 C53 F19 -1.9(9) . . . . ?
C51 C52 C53 F19 179.1(6) . . . . ?
F18 C52 C53 C54 -179.1(6) . . . . ?
C51 C52 C53 C54 1.9(10) . . . . ?
F19 C53 C54 F20 -1.8(9) . . . . ?
C52 C53 C54 F20 175.5(6) . . . . ?
F19 C53 C54 C49 -179.0(6) . . . . ?
C52 C53 C54 C49 -1.8(10) . . . . ?
C50 C49 C54 F20 -176.6(5) . . . . ?
C20 C49 C54 F20 4.2(9) . . . . ?
C50 C49 C54 C53 0.7(9) . . . . ?
C20 C49 C54 C53 -178.4(6) . . . . ?
C24 C25 C55 C60 -116.3(7) . . . . ?
C26 C25 C55 C60 67.9(8) . . . . ?
C24 C25 C55 C56 69.9(8) . . . . ?
C26 C25 C55 C56 -105.9(7) . . . . ?
C60 C55 C56 F21 179.7(6) . . . . ?
C25 C55 C56 F21 -6.3(9) . . . . ?
C60 C55 C56 C57 0.5(10) . . . . ?
C25 C55 C56 C57 174.5(6) . . . . ?
F21 C56 C57 F22 0.5(10) . . . . ?
C55 C56 C57 F22 179.6(6) . . . . ?
F21 C56 C57 C58 -179.4(6) . . . . ?
C55 C56 C57 C58 -0.3(11) . . . . ?
F22 C57 C58 F23 0.7(10) . . . . ?
C56 C57 C58 F23 -179.5(6) . . . . ?
F22 C57 C58 C59 179.6(6) . . . . ?
C56 C57 C58 C59 -0.5(11) . . . . ?
F23 C58 C59 F24 -2.4(10) . . . . ?
C57 C58 C59 F24 178.7(6) . . . . ?
F23 C58 C59 C60 180.0(6) . . . . ?
C57 C58 C59 C60 1.1(11) . . . . ?
F24 C59 C60 F25 -0.2(9) . . . . ?
C58 C59 C60 F25 177.5(6) . . . . ?
F24 C59 C60 C55 -178.4(6) . . . . ?
C58 C59 C60 C55 -0.8(11) . . . . ?
C56 C55 C60 F25 -178.3(5) . . . . ?
C25 C55 C60 F25 7.8(9) . . . . ?
C56 C55 C60 C59 0.0(10) . . . . ?
C25 C55 C60 C59 -174.0(6) . . . . ?
C29 C30 C61 C62 114.9(6) . . . . ?
C1 C30 C61 C62 -64.9(7) . . . . ?
C29 C30 C61 C66 -64.2(8) . . . . ?
C1 C30 C61 C66 116.0(7) . . . . ?
C66 C61 C62 F26 178.4(5) . . . . ?
C30 C61 C62 F26 -0.8(8) . . . . ?
C66 C61 C62 C63 -2.4(9) . . . . ?
C30 C61 C62 C63 178.3(5) . . . . ?
F26 C62 C63 F27 -0.5(9) . . . . ?
C61 C62 C63 F27 -179.7(5) . . . . ?
F26 C62 C63 C64 -179.5(5) . . . . ?
C61 C62 C63 C64 1.3(10) . . . . ?
F27 C63 C64 F28 1.3(9) . . . . ?
C62 C63 C64 F28 -179.7(5) . . . . ?
F27 C63 C64 C65 179.6(6) . . . . ?
C62 C63 C64 C65 -1.3(9) . . . . ?
F28 C64 C65 F29 -2.7(9) . . . . ?
C63 C64 C65 F29 178.9(5) . . . . ?
F28 C64 C65 C66 -179.0(5) . . . . ?
C63 C64 C65 C66 2.5(10) . . . . ?
C62 C61 C66 F30 179.9(5) . . . . ?
C30 C61 C66 F30 -0.9(9) . . . . ?
C62 C61 C66 C65 3.5(8) . . . . ?
C30 C61 C66 C65 -177.4(6) . . . . ?
C64 C65 C66 F30 -180.0(6) . . . . ?
F29 C65 C66 F30 3.3(8) . . . . ?
C64 C65 C66 C61 -3.7(9) . . . . ?
F29 C65 C66 C61 179.7(5) . . . . ?
C3 C2 C67 C72 107.2(7) . . . . ?
C1 C2 C67 C72 -60.9(9) . . . . ?
C3 C2 C67 C68 -75.5(8) . . . . ?
C1 C2 C67 C68 116.4(7) . . . . ?
C72 C67 C68 C69 1.7(9) . . . . ?
C2 C67 C68 C69 -175.7(5) . . . . ?
C67 C68 C69 C70 -1.4(9) . . . . ?
C68 C69 C70 C71 0.7(10) . . . . ?
C69 C70 C71 C72 -0.2(9) . . . . ?
C68 C67 C72 C71 -1.3(9) . . . . ?
C2 C67 C72 C71 176.0(5) . . . . ?
C70 C71 C72 C67 0.6(9) . . . . ?
C2 C3 C73 C74 84.1(8) . . . . ?
C4 C3 C73 C74 -102.3(7) . . . . ?
C2 C3 C73 C78 -93.9(7) . . . . ?
C4 C3 C73 C78 79.7(8) . . . . ?
C78 C73 C74 C75 -2.0(9) . . . . ?
C3 C73 C74 C75 179.9(5) . . . . ?
C73 C74 C75 C76 1.2(10) . . . . ?
C74 C75 C76 C77 1.1(9) . . . . ?
C75 C76 C77 C78 -2.6(10) . . . . ?
C76 C77 C78 C73 1.8(10) . . . . ?
C74 C73 C78 C77 0.5(9) . . . . ?
C3 C73 C78 C77 178.7(5) . . . . ?
C18 C17 C79 C80 -106.6(8) . . . . ?
C16 C17 C79 C80 65.0(8) . . . . ?
C18 C17 C79 C84 74.1(8) . . . . ?
C16 C17 C79 C84 -114.3(7) . . . . ?
C84 C79 C80 C81 2.4(9) . . . . ?
C17 C79 C80 C81 -176.8(5) . . . . ?
C79 C80 C81 C82 -2.8(9) . . . . ?
C80 C81 C82 C83 2.5(9) . . . . ?
C81 C82 C83 C84 -1.9(10) . . . . ?
C80 C79 C84 C83 -1.7(9) . . . . ?
C17 C79 C84 C83 177.6(5) . . . . ?
C82 C83 C84 C79 1.4(9) . . . . ?
C17 C18 C85 C86 95.7(7) . . . . ?
C19 C18 C85 C86 -76.1(8) . . . . ?
C17 C18 C85 C90 -86.5(8) . . . . ?
C19 C18 C85 C90 101.7(8) . . . . ?
C90 C85 C86 C87 3.3(9) . . . . ?
C18 C85 C86 C87 -178.9(5) . . . . ?
C85 C86 C87 C88 -3.7(10) . . . . ?
C86 C87 C88 C89 1.7(11) . . . . ?
C87 C88 C89 C90 0.5(10) . . . . ?
C86 C85 C90 C89 -1.1(9) . . . . ?
C18 C85 C90 C89 -178.8(5) . . . . ?
C88 C89 C90 C85 -0.8(9) . . . . ?
C94 N7 C91 C105 168.4(6) . . . . ?
C94 N7 C91 C92 -4.3(6) . . . . ?
N7 C91 C92 C93 1.5(7) . . . . ?
C105 C91 C92 C93 -171.6(6) . . . . ?
C91 C92 C93 C94 1.8(6) . . . . ?
C91 N7 C94 C95 -169.3(5) . . . . ?
C91 N7 C94 C93 5.4(6) . . . . ?
C92 C93 C94 N7 -4.5(6) . . . . ?
C92 C93 C94 C95 170.1(5) . . . . ?
N7 C94 C95 C96 -14.8(10) . . . . ?
C93 C94 C95 C96 171.3(6) . . . . ?
N7 C94 C95 C106 161.5(5) . . . . ?
C93 C94 C95 C106 -12.4(8) . . . . ?
C99 N8 C96 C95 177.6(5) . . . . ?
C99 N8 C96 C97 -1.2(6) . . . . ?
C94 C95 C96 N8 163.5(6) . . . . ?
C106 C95 C96 N8 -12.8(8) . . . . ?
C94 C95 C96 C97 -17.9(11) . . . . ?
C106 C95 C96 C97 165.8(6) . . . . ?
N8 C96 C97 C98 2.1(7) . . . . ?
C95 C96 C97 C98 -176.6(6) . . . . ?
C96 C97 C98 C99 -1.9(7) . . . . ?
C96 N8 C99 C100 -172.9(5) . . . . ?
C96 N8 C99 C98 0.0(6) . . . . ?
C97 C98 C99 N8 1.3(7) . . . . ?
C97 C98 C99 C100 172.3(6) . . . . ?
N8 C99 C100 C101 179.2(5) . . . . ?
C98 C99 C100 C101 8.4(10) . . . . ?
N8 C99 C100 C112 -5.2(8) . . . . ?
C98 C99 C100 C112 -176.1(6) . . . . ?
C104 N9 C101 C100 178.3(6) . . . . ?
C104 N9 C101 C102 0.0(7) . . . . ?
C99 C100 C101 N9 28.0(10) . . . . ?
C112 C100 C101 N9 -147.6(6) . . . . ?
C99 C100 C101 C102 -153.9(6) . . . . ?
C112 C100 C101 C102 30.5(9) . . . . ?
N9 C101 C102 C103 -3.3(7) . . . . ?
C100 C101 C102 C103 178.3(6) . . . . ?
N9 C101 C102 C124 -175.3(6) . . . . ?
C100 C101 C102 C124 6.3(10) . . . . ?
C101 C102 C103 C104 5.0(7) . . . . ?
C124 C102 C103 C104 177.0(6) . . . . ?
C101 C102 C103 C130 -169.8(6) . . . . ?
C124 C102 C103 C130 2.2(11) . . . . ?
C101 N9 C104 C105 -174.9(6) . . . 2_556 ?
C101 N9 C104 C103 3.2(7) . . . . ?
C102 C103 C104 N9 -5.3(7) . . . . ?
C130 C103 C104 N9 169.1(6) . . . . ?
C102 C103 C104 C105 172.7(6) . . . 2_556 ?
C130 C103 C104 C105 -12.9(11) . . . 2_556 ?
N7 C91 C105 C104 9.8(10) . . . 2_556 ?
C92 C91 C105 C104 -178.2(6) . . . 2_556 ?
N7 C91 C105 C118 -168.5(6) . . . . ?
C92 C91 C105 C118 3.4(9) . . . . ?
C94 C95 C106 C111 -69.5(7) . . . . ?
C96 C95 C106 C111 107.4(6) . . . . ?
C94 C95 C106 C107 116.5(6) . . . . ?
C96 C95 C106 C107 -66.5(8) . . . . ?
C111 C106 C107 F31 178.0(5) . . . . ?
C95 C106 C107 F31 -7.9(9) . . . . ?
C111 C106 C107 C108 -1.8(9) . . . . ?
C95 C106 C107 C108 172.3(6) . . . . ?
F31 C107 C108 C109 -179.3(6) . . . . ?
C106 C107 C108 C109 0.6(10) . . . . ?
F31 C107 C108 F32 -1.7(9) . . . . ?
C106 C107 C108 F32 178.2(5) . . . . ?
F32 C108 C109 F33 1.0(10) . . . . ?
C107 C108 C109 F33 178.5(6) . . . . ?
F32 C108 C109 C110 -176.9(6) . . . . ?
C107 C108 C109 C110 0.7(11) . . . . ?
C108 C109 C110 F34 179.5(6) . . . . ?
F33 C109 C110 F34 1.6(11) . . . . ?
C108 C109 C110 C111 -0.6(11) . . . . ?
F33 C109 C110 C111 -178.5(6) . . . . ?
C107 C106 C111 F35 178.8(5) . . . . ?
C95 C106 C111 F35 4.5(9) . . . . ?
C107 C106 C111 C110 1.9(9) . . . . ?
C95 C106 C111 C110 -172.4(6) . . . . ?
F34 C110 C111 C106 179.1(6) . . . . ?
C109 C110 C111 C106 -0.7(10) . . . . ?
F34 C110 C111 F35 2.1(9) . . . . ?
C109 C110 C111 F35 -177.8(6) . . . . ?
C99 C100 C112 C117 -113.5(7) . . . . ?
C101 C100 C112 C117 62.3(8) . . . . ?
C99 C100 C112 C113 66.8(7) . . . . ?
C101 C100 C112 C113 -117.3(6) . . . . ?
C117 C112 C113 F36 -179.8(5) . . . . ?
C100 C112 C113 F36 -0.2(9) . . . . ?
C117 C112 C113 C114 0.2(8) . . . . ?
C100 C112 C113 C114 179.8(5) . . . . ?
F36 C113 C114 C115 178.3(5) . . . . ?
C112 C113 C114 C115 -1.7(9) . . . . ?
F36 C113 C114 F37 2.5(9) . . . . ?
C112 C113 C114 F37 -177.5(5) . . . . ?
F37 C114 C115 F38 -2.8(9) . . . . ?
C113 C114 C115 F38 -178.6(5) . . . . ?
F37 C114 C115 C116 178.0(5) . . . . ?
C113 C114 C115 C116 2.2(10) . . . . ?
C114 C115 C116 F39 177.9(5) . . . . ?
F38 C115 C116 F39 -1.3(8) . . . . ?
C114 C115 C116 C117 -1.1(9) . . . . ?
F38 C115 C116 C117 179.6(5) . . . . ?
C113 C112 C117 F40 -176.8(5) . . . . ?
C100 C112 C117 F40 3.6(8) . . . . ?
C113 C112 C117 C116 0.8(9) . . . . ?
C100 C112 C117 C116 -178.8(5) . . . . ?
F39 C116 C117 F40 -1.9(8) . . . . ?
C115 C116 C117 F40 177.2(5) . . . . ?
F39 C116 C117 C112 -179.5(5) . . . . ?
C115 C116 C117 C112 -0.4(9) . . . . ?
C104 C105 C118 C123 82.0(8) 2_556 . . . ?
C91 C105 C118 C123 -99.6(7) . . . . ?
C104 C105 C118 C119 -100.8(8) 2_556 . . . ?
C91 C105 C118 C119 77.6(8) . . . . ?
C123 C118 C119 F41 -179.9(5) . . . . ?
C105 C118 C119 F41 2.7(10) . . . . ?
C123 C118 C119 C120 -1.4(10) . . . . ?
C105 C118 C119 C120 -178.7(7) . . . . ?
F41 C119 C120 F42 -0.3(10) . . . . ?
C118 C119 C120 F42 -178.8(6) . . . . ?
F41 C119 C120 C121 179.7(6) . . . . ?
C118 C119 C120 C121 1.2(11) . . . . ?
F42 C120 C121 F43 0.0(10) . . . . ?
C119 C120 C121 F43 179.9(6) . . . . ?
F42 C120 C121 C122 179.7(6) . . . . ?
C119 C120 C121 C122 -0.4(11) . . . . ?
F43 C121 C122 F44 -2.0(9) . . . . ?
C120 C121 C122 F44 178.3(6) . . . . ?
F43 C121 C122 C123 179.5(6) . . . . ?
C120 C121 C122 C123 -0.2(10) . . . . ?
F44 C122 C123 F45 4.1(9) . . . . ?
C121 C122 C123 F45 -177.6(5) . . . . ?
F44 C122 C123 C118 -178.3(6) . . . . ?
C121 C122 C123 C118 0.0(10) . . . . ?
C119 C118 C123 C122 0.8(10) . . . . ?
C105 C118 C123 C122 178.1(6) . . . . ?
C119 C118 C123 F45 178.2(5) . . . . ?
C105 C118 C123 F45 -4.5(10) . . . . ?
C103 C102 C124 C125 -106.3(8) . . . . ?
C101 C102 C124 C125 64.0(8) . . . . ?
C103 C102 C124 C129 73.2(9) . . . . ?
C101 C102 C124 C129 -116.5(7) . . . . ?
C129 C124 C125 C126 4.0(9) . . . . ?
C102 C124 C125 C126 -176.5(6) . . . . ?
C124 C125 C126 C127 -2.9(10) . . . . ?
C125 C126 C127 C128 0.1(10) . . . . ?
C126 C127 C128 C129 1.3(10) . . . . ?
C125 C124 C129 C128 -2.4(9) . . . . ?
C102 C124 C129 C128 178.1(6) . . . . ?
C127 C128 C129 C124 -0.2(10) . . . . ?
C102 C103 C130 C131 95.3(7) . . . . ?
C104 C103 C130 C131 -78.2(9) . . . . ?
C102 C103 C130 C135 -84.7(8) . . . . ?
C104 C103 C130 C135 101.8(8) . . . . ?
C135 C130 C131 C132 -0.1(9) . . . . ?
C103 C130 C131 C132 179.9(5) . . . . ?
C130 C131 C132 C133 -1.5(9) . . . . ?
C131 C132 C133 C134 -0.2(9) . . . . ?
C132 C133 C134 C135 3.4(10) . . . . ?
C133 C134 C135 C130 -5.0(9) . . . . ?
C131 C130 C135 C134 3.3(8) . . . . ?
C103 C130 C135 C134 -176.7(6) . . . . ?

loop_
_platon_squeeze_void_nr
_platon_squeeze_void_average_x
_platon_squeeze_void_average_y
_platon_squeeze_void_average_z
_platon_squeeze_void_volume
_platon_squeeze_void_count_electrons
_platon_squeeze_void_content
1 0.000 0.000 0.000 255 108 ' '
2 -0.025 0.181 0.677 122 57 ' '
3 0.025 0.819 0.323 124 57 ' '
